data_7700224
loop_
_publ_author_name
'Li, Li'
'Craze, Alexander R.'
'Mustonen, Outi'
'Zenno, Hikaru'
'Whittaker, Jacob J.'
'Hayami, Shinya'
'Lindoy, Leonard F.'
'Marjo, Christopher E.'
'Clegg, Jack K.'
'Aldrich-Wright, Janice R'
'Li, Feng'

_publ_section_title
;
 A mixed-spin spin-crossover thiozolylimine
 [Fe<sub>4</sub>L<sub>6</sub>]<sup>8+</sup> cage.
;
_journal_issue 27
_journal_name_full 'Dalton transactions (Cambridge, England : 2003)'
_journal_page_first 9935
_journal_page_last 9938
_journal_paper_doi 10.1039/c9dt01947b
_journal_volume 48
_journal_year 2019
_chemical_formula_moiety 'C120 H84 Fe4 N24 S12, 8(B F4), 9/25(C2 H3 N)'
_chemical_formula_sum 'C138.5 H111.75 B8 F32 Fe4 N32 S12'
_chemical_formula_weight 3526.94
_chemical_name_systematic P21onc
_space_group_crystal_system monoclinic
_space_group_IT_number 14
_space_group_name_Hall '-P 2ybc'
_space_group_name_H-M_alt 'P 1 21/c 1'
_symmetry_space_group_name_Hall '-P 2ybc'
_symmetry_space_group_name_H-M 'P 1 21/c 1'
_atom_sites_solution_hydrogens mixed
_audit_creation_date 2019-05-30
_audit_creation_method
;
Olex2 1.2
(compiled May 18 2018 14:05:52 for OlexSys, GUI svn.r5506)
;
_audit_update_record
;
2019-05-30 deposited with the CCDC.    2019-06-10 downloaded from the CCDC.
;
_cell_angle_alpha 90
_cell_angle_beta 94.50(3)
_cell_angle_gamma 90
_cell_formula_units_Z 8
_cell_length_a 34.200(7)
_cell_length_b 29.750(6)
_cell_length_c 30.060(6)
_cell_measurement_reflns_used 135734
_cell_measurement_temperature 100(2)
_cell_measurement_theta_max 17.227
_cell_measurement_theta_min 0.597
_cell_volume 30490(11)
_computing_cell_refinement 'XDS (Kabsch, 1993)'
_computing_data_collection 'BluIce (McPhillips, 2002)'
_computing_data_reduction 'XDS (Kabsch, 1993)'
_computing_molecular_graphics 'Olex2 (Dolomanov et al., 2009)'
_computing_publication_material 'Olex2 (Dolomanov et al., 2009)'
_computing_structure_refinement 'ShelXL (Sheldrick, 2015)'
_computing_structure_solution 'ShelXT (Sheldrick, 2015)'
_diffrn_ambient_temperature 100(2)
_diffrn_measured_fraction_theta_full 0.999
_diffrn_measured_fraction_theta_max 0.999
_diffrn_measurement_device_type 'ADSC Quantum 210r'
_diffrn_measurement_method 'Phi Scan'
_diffrn_radiation_monochromator 'Silicon Double Crystal'
_diffrn_radiation_type synchrotron
_diffrn_radiation_wavelength 0.7108
_diffrn_reflns_av_R_equivalents 0.2661
_diffrn_reflns_av_unetI/netI 0.1245
_diffrn_reflns_Laue_measured_fraction_full 0.999
_diffrn_reflns_Laue_measured_fraction_max 0.999
_diffrn_reflns_limit_h_max 28
_diffrn_reflns_limit_h_min -28
_diffrn_reflns_limit_k_max 24
_diffrn_reflns_limit_k_min -24
_diffrn_reflns_limit_l_max 25
_diffrn_reflns_limit_l_min -25
_diffrn_reflns_number 135734
_diffrn_reflns_point_group_measured_fraction_full 0.999
_diffrn_reflns_point_group_measured_fraction_max 0.999
_diffrn_reflns_theta_full 17.227
_diffrn_reflns_theta_max 17.227
_diffrn_reflns_theta_min 0.597
_diffrn_source Synchrotron
_exptl_absorpt_coefficient_mu 0.638
_exptl_absorpt_correction_type none
_exptl_crystal_colour 'clear reddish red'
_exptl_crystal_colour_lustre clear
_exptl_crystal_colour_modifier reddish
_exptl_crystal_colour_primary red
_exptl_crystal_density_diffrn 1.537
_exptl_crystal_description prism
_exptl_crystal_F_000 14326
_exptl_crystal_size_max 0.7
_exptl_crystal_size_mid 0.4
_exptl_crystal_size_min 0.3
_refine_diff_density_max 0.884
_refine_diff_density_min -0.574
_refine_diff_density_rms 0.098
_refine_ls_extinction_method none
_refine_ls_goodness_of_fit_ref 1.022
_refine_ls_hydrogen_treatment mixed
_refine_ls_matrix_type full
_refine_ls_number_parameters 1867
_refine_ls_number_reflns 18459
_refine_ls_number_restraints 149
_refine_ls_restrained_S_all 1.024
_refine_ls_R_factor_all 0.1847
_refine_ls_R_factor_gt 0.1110
_refine_ls_shift/su_max 0.000
_refine_ls_shift/su_mean 0.000
_refine_ls_structure_factor_coef Fsqd
_refine_ls_weighting_details 'w=1/[\s^2^(Fo^2^)+(0.1603P)^2^+288.7571P] where P=(Fo^2^+2Fc^2^)/3'
_refine_ls_weighting_scheme calc
_refine_ls_wR_factor_gt 0.2711
_refine_ls_wR_factor_ref 0.3242
_reflns_Friedel_coverage 0.000
_reflns_number_gt 9939
_reflns_number_total 18459
_reflns_threshold_expression 'I > 2\s(I)'
_cod_data_source_file c9dt01947b2.cif
_cod_data_source_block p21onc_a
_cod_depositor_comments 'Adding full bibliography for 7700224.cif.'
_cod_original_formula_sum 'C138.50 H111.75 B8 F32 Fe4 N32 S12'
_cod_database_code 7700224
_shelx_shelxl_version_number 2018/3
_shelx_space_group_comment
;
The symmetry employed for this shelxl refinement is uniquely defined
by the following loop, which should always be used as a source of
symmetry information in preference to the above space-group names.
They are only intended as comments.
;
_shelx_estimated_absorpt_t_max 0.832
_shelx_estimated_absorpt_t_min 0.663
_olex2_refinement_description
;
1. Fixed Uiso
 At 1.2 times of:
  All C(H) groups
 At 1.5 times of:
  All C(H,H,H) groups
2. Restrained distances
 B86-F03W
 1.39 with sigma of 0.02
 B86-F07M
 1.39 with sigma of 0.02
 F045-B86
 1.39 with sigma of 0.02
 F0AG-B86
 1.39 with sigma of 0.02
 F14-B1
 1.39 with sigma of 0.02
 B1-F17
 1.39 with sigma of 0.02
 B1-F16
 1.39 with sigma of 0.02
 F15-B1
 1.39 with sigma of 0.02
 B127-F3AA
 1.4 with sigma of 0.02
 B127-F3
 1.4 with sigma of 0.02
 B127-F1AA
 1.4 with sigma of 0.02
 F2AA-B127
 1.4 with sigma of 0.02
 B60-F03B
 1.4 with sigma of 0.02
 B60-F0AH
 1.4 with sigma of 0.02
 B60-F040
 1.4 with sigma of 0.02
 B60-F02H
 1.4 with sigma of 0.02
 B4-F5
 1.4 with sigma of 0.02
 B4-F1
 1.4 with sigma of 0.02
 B4-F6
 1.4 with sigma of 0.02
 B4-F2
 1.4 with sigma of 0.02
 B6-F1F
 1.4 with sigma of 0.02
 B6-F6AA
 1.4 with sigma of 0.02
 B6-F1D
 1.4 with sigma of 0.02
 F012-B83
 1.4 with sigma of 0.02
 F7AA-B6
 1.4 with sigma of 0.02
 C7-N0B0
 1.26 with sigma of 0.02
 C0BM-S00W
 1.78 with sigma of 0.02
 C7-C0BM
 1.412 with sigma of 0.02
 B2-F7 \\sim B2-F8 \\sim B2-F9 \\sim B2-F12
 with sigma of 0.02
 F7-F8 \\sim F8-F9 \\sim F9-F12 \\sim F12-F7 \\sim F8-F12 \\sim F7-F9
 with sigma of 0.04
 B1-F14 \\sim B1-F15 \\sim B1-F16 \\sim B1-F17
 with sigma of 0.02
 F14-F15 \\sim F15-F16 \\sim F16-F17 \\sim F17-F14 \\sim F15-F17 \\sim F14-F16
 with sigma of 0.04
 B4-F1 \\sim B4-F2 \\sim B4-F5 \\sim B4-F6
 with sigma of 0.02
 F1-F2 \\sim F2-F5 \\sim F5-F6 \\sim F6-F1 \\sim F2-F6 \\sim F1-F5
 with sigma of 0.04
 B6-F1D \\sim B6-F1F
 with sigma of 0.02
 F13-F18 \\sim F18-F19 \\sim F19-F1A \\sim F1A-F13 \\sim F18-F1A \\sim F13-F19
 with sigma of 0.04
 F8AA-B3B \\sim F19-B3A \\sim F0BA-B3B \\sim F18-B3A \\sim F18-B3B \\sim
F1A-B3A \\sim F9AA-B3B \\sim F13-
 B3A
 with sigma of 0.01
3. Uiso/Uaniso restraints and constraints
B2 \\sim F7 \\sim F8 \\sim F9 \\sim F12: within 2A with sigma of 0.04 and sigma
for terminal atoms of 0.08
B1 \\sim F14 \\sim F15 \\sim F16 \\sim F17: within 2A with sigma of 0.04 and
sigma for terminal atoms of 0.08
B4 \\sim F1 \\sim F2 \\sim F5 \\sim F6: within 2A with sigma of 0.04 and sigma
for terminal atoms of 0.08
B6 \\sim F1D \\sim F1F: within 2A with sigma of 0.04 and sigma for terminal
atoms of 0.08
Uiso(B3A) = Uiso(B3B)
4. Others
 Fixed Sof: F19(0.5) B3A(0.5) F1A(0.5) F13(0.5) F0BA(0.5) F8AA(0.5) F9AA(0.5)
 B3B(0.5)
5.a Aromatic/amide H refined with riding coordinates:
 C028(H028), C02A(H02A), C02R(H02R), C032(H032), C033(H033), C038(H038),
 C03H(H03H), C03I(H03I), C03K(H03K), C03L(H03L), C03R(H03R), C03S(H03S),
 C03T(H03T), C03U(H03U), C03V(H03V), C03Y(H03Y), C03Z(H03Z), C042(H042),
 C043(H043), C046(H046), C047(H047), C04B(H04B), C04C(H04C), C04E(H04E),
 C04G(H04G), C04H(H04H), C04J(H04J), C04K(H04K), C04N(H04N), C04P(H04P),
 C04S(H04S), C04T(H04T), C04U(H04U), C04V(H04V), C04W(H04W), C04Y(H04Y),
 C050(H050), C057(H057), C05B(H05B), C05D(H05D), C05H(H05H), C05I(H05I),
 C05J(H05J), C05M(H05M), C05N(H05N), C05Q(H05Q), C05S(H05S), C05T(H05T),
 C05U(H05U), C05V(H05V), C05W(H05W), C05Y(H05Y), C05Z(H05Z), C060(H060),
 C063(H063), C064(H064), C065(H065), C066(H066), C068(H068), C06A(H06A),
 C06C(H06C), C06D(H06D), C06E(H06E), C06F(H06F), C06K(H06K), C06L(H06L),
 C06M(H06M), C06N(H06N), C06O(H06O), C06P(H06P), C06Q(H06Q), C06R(H06R),
 C06T(H06T), C06V(H06V), C06W(H06W), C06X(H06X), C06Y(H06Y), C06Z(H06Z),
 C070(H070), C071(H071), C073(H073), C074(H074), C076(H076), C077(H077),
 C078(H078), C079(H079), C07A(H07A), C07D(H07D), C07H(H07H), C07I(H07I),
 C07J(H07J), C07K(H07K), C07N(H07N), C07O(H07O), C07S(H07S), C07U(H07U),
 C07V(H07V), C07W(H07W), C07X(H07X), C07Y(H07Y), C07Z(H07Z), C083(H083),
 C085(H085), C086(H086), C087(H087), C088(H088), C089(H089), C08A(H08A),
 C08G(H08G), C08H(H08H), C08J(H08J), C08K(H08K), C08L(H08L), C08M(H08M),
 C08N(H08N), C08P(H08P), C08Q(H08Q), C08R(H08R), C08T(H08T), C08W(H08W),
 C08X(H08X), C08Y(H08Y), C093(H093), C094(H094), C095(H095), C097(H097),
 C098(H098), C09A(H09A), C09B(H09B), C09C(H09C), C09D(H09D), C09E(H09E),
 C09F(H09F), C09G(H09G), C09H(H09H), C09I(H09I), C09L(H09L), C09M(H09M),
 C09N(H09N), C09P(H09P), C09Q(H09Q), C09S(H09S), C09X(H09X), C09Y(H09Y),
 C0A4(H0A4), C0A8(H0A8), C0A9(H0A9), C0AB(H0AB), C0AD(H0AD), C0AE(H0AE),
 C0AJ(H0AJ), C0AK(H0AK), C0AM(H0AM), C0AN(H0AN), C0AQ(H0AQ), C0AR(H0AR),
 C0AS(H0AS), C0AU(H0AU), C0B2(H0B2), C0B5(H0B5), C0B6(H0B6), C0BA(H0BA),
 C0BB(H0BB), C0BG(H0BG), C0BM(H0BM), C0BO(H0BO), C0BV(H0BV)
5.b Idealised Me refined as rotating group:
 C0AI(H0AC,H0AF,H0AG), C0B3(H0BC,H0BD,H0BE), C0B7(H0BN,H0BP,H0BQ), C0BD(H0BF,
 H0BH,H0BI), C0BR(H0BJ,H0BK,H0BL), C50(H50A,H50B,H50C)
;
_olex2_submission_special_instructions 'No special instructions were received'

loop_
_space_group_symop_operation_xyz
'x, y, z'
'-x, y+1/2, -z+1/2'
'-x, -y, -z'
'x, -y-1/2, z-1/2'

loop_
_atom_site_label
_atom_site_type_symbol
_atom_site_fract_x
_atom_site_fract_y
_atom_site_fract_z
_atom_site_U_iso_or_equiv
_atom_site_adp_type
_atom_site_occupancy
_atom_site_site_symmetry_order
_atom_site_calc_flag
_atom_site_refinement_flags_posn
_atom_site_refinement_flags_adp
_atom_site_refinement_flags_occupancy
_atom_site_disorder_assembly
_atom_site_disorder_group
Fe00 Fe 0.37484(9) -0.03566(10) 0.16662(10) 0.0532(10) Uani 1 1 d . . . . .
Fe1 Fe -0.12746(9) 0.53016(10) 0.16698(10) 0.0519(10) Uani 1 1 d . . . . .
Fe2 Fe 0.68501(9) -0.00485(10) 0.43694(11) 0.0578(10) Uani 1 1 d . . . . .
Fe3 Fe 0.18485(9) 0.52935(11) 0.42838(12) 0.0695(11) Uani 1 1 d . . . . .
Fe4 Fe 0.13281(11) 0.23273(11) 0.12101(12) 0.0719(11) Uani 1 1 d . . . . .
Fe5 Fe -0.07561(10) 0.22026(11) 0.45289(11) 0.0648(11) Uani 1 1 d . . . . .
Fe6 Fe 0.61021(10) 0.27883(11) 0.11626(13) 0.0760(12) Uani 1 1 d . . . . .
Fe7 Fe 0.40083(11) 0.28164(13) 0.44596(13) 0.0961(15) Uani 1 1 d . . . . .
S009 S -0.12215(18) 0.67761(19) 0.1343(2) 0.070(2) Uani 1 1 d . . . . .
S00A S -0.24993(19) 0.5472(2) 0.2068(2) 0.088(2) Uani 1 1 d . . . . .
S00B S 0.34363(19) -0.0186(2) 0.0198(2) 0.075(2) Uani 1 1 d . . . . .
S00C S -0.16230(19) 0.5017(2) 0.0231(2) 0.074(2) Uani 1 1 d . . . . .
S00D S -0.0643(2) 0.0708(2) 0.4701(2) 0.076(2) Uani 1 1 d . . . . .
S00E S -0.0624(2) 0.2363(2) 0.6026(2) 0.079(2) Uani 1 1 d . . . . .
S00F S 0.25284(19) -0.0672(3) 0.2033(2) 0.089(2) Uani 1 1 d . . . . .
S00G S 0.5809(2) 0.4261(2) 0.0959(2) 0.084(2) Uani 1 1 d . . . . .
S00H S 0.1006(2) 0.0834(2) 0.1153(2) 0.092(2) Uani 1 1 d . . . . .
S00I S 0.3933(2) -0.1824(2) 0.1386(3) 0.096(3) Uani 1 1 d . . . . .
S00J S -0.2074(2) 0.2104(3) 0.4496(3) 0.098(2) Uani 1 1 d . . . . .
S00K S 0.7515(2) 0.0706(3) 0.5580(3) 0.110(3) Uani 1 1 d . . . . .
S00L S 0.4182(2) 0.4305(3) 0.4663(2) 0.106(3) Uani 1 1 d . . . . .
S00M S 0.7983(2) -0.0743(3) 0.3896(3) 0.098(3) Uani 1 1 d . . . . .
S00N S 0.6921(2) -0.1170(3) 0.5456(3) 0.100(3) Uani 1 1 d . . . . .
S00O S 0.6095(3) 0.2575(3) -0.0323(3) 0.117(3) Uani 1 1 d . . . . .
S00P S 0.1762(2) 0.6477(3) 0.5275(3) 0.112(3) Uani 1 1 d . . . . .
S00Q S 0.1398(3) 0.2497(3) -0.0303(3) 0.120(3) Uani 1 1 d . . . . .
S00R S 0.2683(2) 0.2940(3) 0.4388(3) 0.133(3) Uani 1 1 d . . . . .
S00S S 0.2515(2) 0.4752(4) 0.5581(3) 0.130(3) Uani 1 1 d . . . . .
S00T S 0.7371(2) 0.3182(3) 0.1271(4) 0.159(4) Uani 1 1 d . . . . .
S00U S 0.2990(2) 0.5955(3) 0.3836(3) 0.143(4) Uani 1 1 d . . . . .
S00V S 0.2651(3) 0.2073(3) 0.1448(4) 0.145(4) Uani 1 1 d . . . . .
S00W S 0.4063(3) 0.2678(3) 0.5951(3) 0.155(4) Uani 1 1 d D . . . .
F00X F 0.0655(4) 0.3644(4) 0.3150(4) 0.063(4) Uani 1 1 d . . . . .
F00Y F 0.0084(4) 0.3602(4) 0.2692(4) 0.065(4) Uani 1 1 d . . . . .
F00Z F 0.0169(3) 0.4124(4) 0.3234(4) 0.070(4) Uani 1 1 d . . . . .
F010 F 0.0508(3) 0.4187(4) 0.2624(5) 0.069(4) Uani 1 1 d . . . . .
F011 F -0.0769(4) 0.5560(4) 0.0230(5) 0.089(4) Uiso 1 1 d . . . . .
F012 F 0.6598(3) 0.0350(4) 0.5899(4) 0.080(4) Uiso 1 1 d D . . . .
F014 F -0.0724(4) 0.6271(5) 0.0026(4) 0.093(4) Uiso 1 1 d . . . . .
F016 F -0.1312(5) 0.5929(5) -0.0060(5) 0.114(5) Uiso 1 1 d . . . . .
N017 N -0.1307(4) 0.4648(5) 0.1744(5) 0.047(5) Uiso 1 1 d . . . . .
N019 N 0.0725(5) 0.2412(6) 0.1159(5) 0.052(5) Uiso 1 1 d . . . . .
N01A N -0.0743(5) 0.5266(6) 0.1414(5) 0.055(5) Uiso 1 1 d . . . . .
N01B N 0.6241(5) 0.2140(6) 0.1195(7) 0.067(6) Uiso 1 1 d . . . . .
N01C N 0.3890(5) -0.0444(5) 0.2292(5) 0.049(5) Uiso 1 1 d . . . . .
N01D N -0.0163(4) 0.2196(5) 0.4563(5) 0.050(5) Uiso 1 1 d . . . . .
N01E N 0.6597(5) -0.0347(6) 0.3755(6) 0.058(5) Uiso 1 1 d . . . . .
N01F N 0.6329(5) 0.0125(6) 0.4726(6) 0.056(5) Uiso 1 1 d . . . . .
N01G N -0.0664(5) 0.1564(6) 0.4608(6) 0.059(5) Uiso 1 1 d . . . . .
N01H N 0.4292(5) -0.0291(6) 0.1459(5) 0.051(5) Uiso 1 1 d . . . . .
N01I N -0.1107(5) 0.5436(5) 0.2302(5) 0.051(5) Uiso 1 1 d . . . . .
N01J N -0.1796(5) 0.5402(5) 0.1878(6) 0.053(5) Uiso 1 1 d . . . . .
N01K N 0.1434(5) 0.3004(6) 0.1203(6) 0.065(5) Uiso 1 1 d . . . . .
N01L N -0.1335(5) 0.2132(6) 0.4471(6) 0.066(5) Uiso 1 1 d . . . . .
F01M F 0.2904(5) 0.1199(5) 0.0888(5) 0.120(5) Uiso 1 1 d . . . . .
N01N N -0.1217(5) 0.5950(5) 0.1508(5) 0.046(5) Uiso 1 1 d . . . . .
N01O N -0.1475(4) 0.5140(5) 0.1076(6) 0.049(5) Uiso 1 1 d . . . . .
N01P N 0.3554(5) -0.0242(6) 0.1048(6) 0.056(5) Uiso 1 1 d . . . . .
N01Q N 0.3875(5) -0.0977(6) 0.1528(6) 0.063(5) Uiso 1 1 d . . . . .
N01R N 0.7207(4) 0.0304(5) 0.4903(6) 0.047(5) Uiso 1 1 d . . . . .
C01S C -0.1249(5) 0.4403(6) 0.2158(7) 0.039(6) Uiso 1 1 d . . . . .
N01T N -0.0717(5) 0.2305(6) 0.5173(6) 0.060(5) Uiso 1 1 d . . . . .
N01U N 0.7352(5) -0.0373(6) 0.4131(6) 0.070(6) Uiso 1 1 d . . . . .
N01V N -0.0811(5) 0.2875(6) 0.4530(6) 0.061(5) Uiso 1 1 d . . . . .
N01W N 0.3654(5) 0.0305(6) 0.1710(6) 0.059(5) Uiso 1 1 d . . . . .
N01X N 0.5945(6) 0.3423(6) 0.1056(6) 0.077(6) Uiso 1 1 d . . . . .
N01Y N 0.3230(5) -0.0510(6) 0.1861(6) 0.066(6) Uiso 1 1 d . . . . .
N01Z N 0.1149(5) 0.1670(6) 0.1168(6) 0.058(5) Uiso 1 1 d . . . . .
N020 N 0.1364(6) 0.2435(7) 0.0554(7) 0.090(7) Uiso 1 1 d . . . . .
N021 N -0.0831(5) 0.2116(6) 0.3874(6) 0.065(5) Uiso 1 1 d . . . . .
N022 N 0.7020(5) 0.0581(5) 0.4042(6) 0.050(5) Uiso 1 1 d . . . . .
N024 N 0.6806(5) -0.0583(5) 0.4852(6) 0.055(5) Uiso 1 1 d . . . . .
N025 N 0.1733(6) 0.5847(7) 0.4690(7) 0.079(6) Uiso 1 1 d . . . . .
N027 N 0.1348(6) 0.2262(6) 0.1892(6) 0.071(6) Uiso 1 1 d . . . . .
C028 C -0.0284(5) 0.4714(6) 0.1743(7) 0.039(6) Uiso 1 1 d . . . . .
H028 H -0.027680 0.486575 0.202169 0.047 Uiso 1 1 calc R . . . .
C029 C 0.3676(6) 0.0576(7) 0.2100(7) 0.052(6) Uiso 1 1 d . . . . .
C02A C -0.0449(6) 0.5694(7) 0.2335(7) 0.052(6) Uiso 1 1 d . . . . .
H02A H -0.052198 0.587996 0.208546 0.063 Uiso 1 1 calc R . . . .
N02B N 0.5531(5) 0.2697(6) 0.1112(6) 0.063(5) Uiso 1 1 d . . . . .
N02C N 0.1609(5) 0.5592(6) 0.3666(6) 0.063(5) Uiso 1 1 d . . . . .
N02D N 0.2182(5) 0.5025(6) 0.4839(7) 0.072(6) Uiso 1 1 d . . . . .
C02E C 0.0497(6) 0.2808(7) 0.1194(7) 0.046(6) Uiso 1 1 d . . . . .
N02G N 0.1337(5) 0.5067(6) 0.4624(6) 0.060(5) Uiso 1 1 d . . . . .
F02H F 0.4481(5) -0.1331(6) 0.0106(6) 0.136(6) Uiso 1 1 d D . . . .
C02I C -0.0269(6) 0.1441(7) 0.4664(7) 0.049(6) Uiso 1 1 d . . . . .
N02J N 0.4600(5) 0.2798(7) 0.4517(6) 0.074(6) Uiso 1 1 d . . . . .
N02K N 0.1997(5) 0.4642(6) 0.4055(6) 0.059(5) Uiso 1 1 d . . . . .
F02O F 0.7095(5) 0.0018(5) 0.6271(5) 0.127(6) Uiso 1 1 d . . . . .
N02Q N 0.2348(6) 0.5631(7) 0.4046(7) 0.088(7) Uiso 1 1 d . . . . .
C02R C 0.5150(5) 0.2183(7) 0.1532(7) 0.049(6) Uiso 1 1 d . . . . .
H02R H 0.514668 0.240010 0.176314 0.059 Uiso 1 1 calc R . . . .
F02S F 0.6864(5) 0.0683(6) 0.6526(6) 0.135(6) Uiso 1 1 d . . . . .
C02T C 0.0076(6) 0.2204(7) 0.3005(7) 0.046(6) Uiso 1 1 d . . . . .
C02U C 0.0088(6) 0.2595(7) 0.4555(7) 0.056(6) Uiso 1 1 d . . . . .
F02V F 0.5411(5) -0.1424(6) 0.4432(6) 0.130(6) Uiso 1 1 d . . . . .
C02X C 0.1398(7) 0.2891(8) 0.0406(9) 0.072(7) Uiso 1 1 d . . . . .
N02Y N 0.3952(6) 0.2895(6) 0.3812(6) 0.078(6) Uiso 1 1 d . . . . .
C030 C -0.0498(5) 0.4881(6) 0.1375(7) 0.044(6) Uiso 1 1 d . . . . .
N031 N 0.6137(6) 0.2905(6) 0.1822(6) 0.077(6) Uiso 1 1 d . . . . .
C032 C 0.5918(6) 0.1245(7) 0.4401(7) 0.062(7) Uiso 1 1 d . . . . .
H032 H 0.600337 0.151018 0.426108 0.074 Uiso 1 1 calc R . . . .
C033 C 0.0466(6) 0.3122(7) 0.4167(7) 0.054(6) Uiso 1 1 d . . . . .
H033 H 0.056782 0.322006 0.389809 0.065 Uiso 1 1 calc R . . . .
N034 N 0.3434(7) 0.2930(7) 0.4393(8) 0.106(7) Uiso 1 1 d . . . . .
N035 N 0.6115(5) 0.2658(6) 0.0537(7) 0.072(6) Uiso 1 1 d . . . . .
F036 F 0.5445(5) -0.0672(6) 0.4529(6) 0.146(6) Uiso 1 1 d . . . . .
F037 F 0.3329(6) 0.1330(6) 0.0344(7) 0.157(7) Uiso 1 1 d . . . . .
C038 C 0.5574(6) 0.3246(7) 0.2133(7) 0.058(7) Uiso 1 1 d . . . . .
H038 H 0.560010 0.349573 0.194120 0.069 Uiso 1 1 calc R . . . .
C039 C -0.0087(6) 0.4087(7) 0.1299(7) 0.046(6) Uiso 1 1 d . . . . .
F03B F 0.4336(5) -0.0635(6) 0.0311(6) 0.146(6) Uiso 1 1 d D . . . .
C03C C 0.0405(6) 0.2225(7) 0.2731(7) 0.060(7) Uiso 1 1 d . . . . .
C03D C -0.1094(6) 0.3929(7) 0.2950(7) 0.049(6) Uiso 1 1 d . . . . .
C03E C 0.4835(5) 0.0970(6) 0.1296(6) 0.037(5) Uiso 1 1 d . . . . .
F03F F 0.5999(6) -0.1084(6) 0.4525(6) 0.151(7) Uiso 1 1 d . . . . .
N03G N 0.6664(6) 0.2963(6) 0.1243(7) 0.084(6) Uiso 1 1 d . . . . .
C03H C 0.3624(6) -0.0555(7) 0.2561(8) 0.063(7) Uiso 1 1 d . . . . .
H03H H 0.367741 -0.060108 0.287255 0.076 Uiso 1 1 calc R . . . .
C03I C -0.1492(6) 0.4426(7) 0.2495(7) 0.051(6) Uiso 1 1 d . . . . .
H03I H -0.172009 0.460856 0.245686 0.061 Uiso 1 1 calc R . . . .
N03J N 0.0308(6) 0.5620(7) 0.1430(6) 0.081(6) Uiso 1 1 d . . . . .
C03K C -0.0298(5) 0.1776(7) 0.3503(6) 0.043(6) Uiso 1 1 d . . . . .
H03K H -0.033612 0.150187 0.365510 0.052 Uiso 1 1 calc R . . . .
C03L C 0.0320(5) 0.2916(7) 0.1568(7) 0.053(6) Uiso 1 1 d . . . . .
H03L H 0.032488 0.270584 0.180608 0.064 Uiso 1 1 calc R . . . .
N03M N 0.3924(5) 0.2153(6) 0.4465(7) 0.066(6) Uiso 1 1 d . . . . .
C03N C 0.4488(5) 0.0137(6) 0.1379(7) 0.042(6) Uiso 1 1 d . . . . .
F03O F 0.5625(6) -0.1140(6) 0.5110(7) 0.163(7) Uiso 1 1 d . . . . .
C03P C -0.0716(6) 0.5438(6) 0.2505(7) 0.041(6) Uiso 1 1 d . . . . .
N03Q N 0.1900(6) 0.2184(6) 0.1340(7) 0.084(6) Uiso 1 1 d . . . . .
C03R C 0.6160(7) -0.0296(7) 0.3080(8) 0.066(7) Uiso 1 1 d . . . . .
H03R H 0.638165 -0.027863 0.290833 0.079 Uiso 1 1 calc R . . . .
C03S C 0.0495(6) 0.3117(7) 0.0847(8) 0.067(7) Uiso 1 1 d . . . . .
H03S H 0.062639 0.305018 0.058809 0.081 Uiso 1 1 calc R . . . .
C03T C 0.4591(6) -0.0651(7) 0.2383(7) 0.051(6) Uiso 1 1 d . . . . .
H03T H 0.454466 -0.086481 0.214979 0.061 Uiso 1 1 calc R . . . .
C03U C 0.0948(6) 0.2616(7) 0.2432(7) 0.052(6) Uiso 1 1 d . . . . .
H03U H 0.110010 0.288192 0.242144 0.062 Uiso 1 1 calc R . . . .
C03V C 0.0242(5) 0.2734(7) 0.4177(7) 0.050(6) Uiso 1 1 d . . . . .
H03V H 0.019591 0.256215 0.391176 0.060 Uiso 1 1 calc R . . . .
F03W F 0.1965(6) 0.2146(6) 0.3258(6) 0.156(7) Uiso 1 1 d D . . . .
C03X C 0.4891(6) 0.2874(7) 0.2946(7) 0.057(6) Uiso 1 1 d . . . . .
C03Y C -0.0303(6) 0.4259(7) 0.0927(7) 0.058(7) Uiso 1 1 d . . . . .
H03Y H -0.031330 0.410572 0.064944 0.070 Uiso 1 1 calc R . . . .
C03Z C 0.4486(6) 0.0332(7) 0.0981(7) 0.053(6) Uiso 1 1 d . . . . .
H03Z H 0.437345 0.017823 0.072493 0.064 Uiso 1 1 calc R . . . .
F040 F 0.3892(6) -0.1034(6) -0.0093(7) 0.165(7) Uiso 1 1 d D . . . .
C041 C -0.1789(6) 0.5513(7) 0.2321(8) 0.057(7) Uiso 1 1 d . . . . .
C042 C 0.3446(6) 0.0527(7) 0.2430(8) 0.066(7) Uiso 1 1 d . . . . .
H042 H 0.325580 0.029398 0.240597 0.079 Uiso 1 1 calc R . . . .
C043 C -0.0059(6) 0.5694(7) 0.2520(7) 0.052(6) Uiso 1 1 d . . . . .
H043 H 0.013409 0.586822 0.238822 0.063 Uiso 1 1 calc R . . . .
N044 N 0.4122(6) 0.3440(7) 0.4534(7) 0.090(7) Uiso 1 1 d . . . . .
F045 F 0.2608(6) 0.2146(7) 0.3046(7) 0.190(8) Uiso 1 1 d D . . . .
C046 C 0.5278(6) 0.1921(7) 0.4126(8) 0.062(7) Uiso 1 1 d . . . . .
H046 H 0.541955 0.184887 0.387576 0.074 Uiso 1 1 calc R . . . .
C047 C -0.0014(6) 0.1799(7) 0.4628(7) 0.055(6) Uiso 1 1 d . . . . .
H047 H 0.026218 0.175448 0.464959 0.066 Uiso 1 1 calc R . . . .
C048 C -0.1483(7) 0.2048(7) 0.4036(8) 0.059(7) Uiso 1 1 d . . . . .
C04A C 0.1047(6) 0.2248(7) 0.2175(7) 0.063(7) Uiso 1 1 d . . . . .
C04B C 0.0126(6) 0.3337(7) 0.1613(7) 0.059(7) Uiso 1 1 d . . . . .
H04B H 0.000602 0.340594 0.187978 0.070 Uiso 1 1 calc R . . . .
C04C C 0.4856(6) 0.0759(7) 0.1699(7) 0.058(7) Uiso 1 1 d . . . . .
H04C H 0.499848 0.089833 0.194650 0.069 Uiso 1 1 calc R . . . .
C04E C 0.0521(6) 0.2034(7) 0.1164(6) 0.049(6) Uiso 1 1 d . . . . .
H04E H 0.024468 0.203101 0.117987 0.058 Uiso 1 1 calc R . . . .
C04F C 0.3231(7) -0.0602(7) 0.2325(8) 0.061(7) Uiso 1 1 d . . . . .
C04G C -0.0505(6) 0.2532(7) 0.3317(7) 0.061(7) Uiso 1 1 d . . . . .
H04G H -0.068312 0.277440 0.333800 0.073 Uiso 1 1 calc R . . . .
C04H C 0.6185(7) 0.0881(8) 0.4483(7) 0.071(7) Uiso 1 1 d . . . . .
H04H H 0.645139 0.091080 0.442060 0.086 Uiso 1 1 calc R . . . .
C04I C 0.0749(6) 0.3801(7) 0.4564(7) 0.055(6) Uiso 1 1 d . . . . .
C04J C 0.4429(6) -0.0632(7) 0.1284(7) 0.062(7) Uiso 1 1 d . . . . .
H04J H 0.465774 -0.062212 0.112521 0.075 Uiso 1 1 calc R . . . .
C04K C 0.4964(6) -0.0582(7) 0.2574(7) 0.050(6) Uiso 1 1 d . . . . .
H04K H 0.517326 -0.074608 0.246106 0.060 Uiso 1 1 calc R . . . .
C04L C -0.0874(6) 0.3152(7) 0.4128(7) 0.052(6) Uiso 1 1 d . . . . .
C04M C -0.0544(6) 0.2132(7) 0.3560(7) 0.052(6) Uiso 1 1 d . . . . .
C04N C -0.0506(5) 0.4667(6) 0.0971(7) 0.044(6) Uiso 1 1 d . . . . .
H04N H -0.064954 0.479414 0.071833 0.053 Uiso 1 1 calc R . . . .
C04O C 0.0538(6) 0.3365(7) 0.4564(8) 0.062(7) Uiso 1 1 d . . . . .
C04P C 0.0821(6) 0.1865(7) 0.2210(7) 0.053(6) Uiso 1 1 d . . . . .
H04P H 0.087917 0.160320 0.204764 0.063 Uiso 1 1 calc R . . . .
C04Q C -0.1456(6) 0.4679(8) 0.0997(8) 0.064(7) Uiso 1 1 d . . . . .
C04R C 0.5466(6) -0.0273(7) 0.3111(7) 0.055(6) Uiso 1 1 d . . . . .
C04S C 0.4673(6) 0.0341(7) 0.1763(8) 0.064(7) Uiso 1 1 d . . . . .
H04S H 0.467390 0.020400 0.204834 0.076 Uiso 1 1 calc R . . . .
C04T C -0.1387(6) 0.4401(7) 0.1384(7) 0.054(6) Uiso 1 1 d . . . . .
H04T H -0.139778 0.408215 0.138239 0.065 Uiso 1 1 calc R . . . .
C04U C -0.1200(6) 0.2028(7) 0.3727(8) 0.062(7) Uiso 1 1 d . . . . .
H04U H -0.126763 0.195532 0.342313 0.075 Uiso 1 1 calc R . . . .
C04V C 0.4653(6) 0.2505(8) 0.3021(7) 0.065(7) Uiso 1 1 d . . . . .
H04V H 0.470500 0.222980 0.287753 0.078 Uiso 1 1 calc R . . . .
C04W C 0.3480(7) 0.1617(7) 0.3432(8) 0.067(7) Uiso 1 1 d . . . . .
H04W H 0.323408 0.160952 0.326236 0.081 Uiso 1 1 calc R . . . .
C04X C 0.0113(6) 0.3649(7) 0.1259(7) 0.047(6) Uiso 1 1 d . . . . .
C04Y C 0.3515(5) -0.0489(7) 0.0686(7) 0.051(6) Uiso 1 1 d . . . . .
H04Y H 0.352932 -0.080817 0.069238 0.061 Uiso 1 1 calc R . . . .
C050 C 0.6530(6) 0.0724(7) 0.3424(7) 0.054(6) Uiso 1 1 d . . . . .
H050 H 0.633456 0.058189 0.358269 0.065 Uiso 1 1 calc R . . . .
C051 C 0.7341(6) 0.0693(8) 0.4749(8) 0.068(7) Uiso 1 1 d . . . . .
C052 C 0.3790(6) 0.1367(7) 0.3291(7) 0.058(7) Uiso 1 1 d . . . . .
C053 C 0.6917(6) 0.0727(7) 0.3605(7) 0.049(6) Uiso 1 1 d . . . . .
C056 C 0.3307(8) 0.2986(8) 0.3938(9) 0.080(8) Uiso 1 1 d . . . . .
C057 C -0.0624(6) 0.5175(7) 0.2891(7) 0.059(7) Uiso 1 1 d . . . . .
H057 H -0.081649 0.499862 0.302052 0.070 Uiso 1 1 calc R . . . .
C058 C 0.4288(6) -0.0409(7) 0.2532(8) 0.063(7) Uiso 1 1 d . . . . .
C059 C 0.0751(6) 0.1625(7) 0.1144(7) 0.057(7) Uiso 1 1 d . . . . .
C05A C 0.5549(7) 0.3482(8) 0.1012(7) 0.064(7) Uiso 1 1 d . . . . .
C05B C -0.0076(6) 0.4309(7) 0.1696(7) 0.056(6) Uiso 1 1 d . . . . .
H05B H 0.007475 0.418922 0.194708 0.068 Uiso 1 1 calc R . . . .
C05C C 0.0463(7) 0.5462(8) 0.3083(9) 0.075(7) Uiso 1 1 d . . . . .
C05D C 0.5290(6) 0.3244(7) 0.2397(7) 0.062(7) Uiso 1 1 d . . . . .
H05D H 0.512810 0.350341 0.239954 0.075 Uiso 1 1 calc R . . . .
C05E C -0.0895(6) 0.6012(7) 0.1269(7) 0.057(7) Uiso 1 1 d . . . . .
C05F C 0.4854(7) 0.2402(8) 0.4493(9) 0.077(8) Uiso 1 1 d . . . . .
C05G C 0.5841(6) 0.2893(7) 0.2122(8) 0.063(7) Uiso 1 1 d . . . . .
C05H C 0.3567(6) 0.0490(8) 0.1320(8) 0.062(7) Uiso 1 1 d . . . . .
H05H H 0.353188 0.080632 0.129345 0.074 Uiso 1 1 calc R . . . .
C05I C 0.5312(6) 0.3052(7) 0.1042(7) 0.059(7) Uiso 1 1 d . . . . .
H05I H 0.503345 0.304341 0.101343 0.071 Uiso 1 1 calc R . . . .
C05J C 0.1490(7) 0.4275(7) 0.2990(8) 0.065(7) Uiso 1 1 d . . . . .
H05J H 0.123158 0.429388 0.285124 0.078 Uiso 1 1 calc R . . . .
C05K C 0.5052(6) -0.0285(7) 0.2924(7) 0.058(7) Uiso 1 1 d . . . . .
C05L C 0.5206(6) 0.2874(7) 0.2685(7) 0.063(7) Uiso 1 1 d . . . . .
C05M C 0.4487(6) 0.3270(8) 0.3468(8) 0.069(7) Uiso 1 1 d . . . . .
H05M H 0.445013 0.353791 0.363155 0.083 Uiso 1 1 calc R . . . .
C05N C 0.5909(7) -0.0298(7) 0.3783(8) 0.072(7) Uiso 1 1 d . . . . .
H05N H 0.595574 -0.029400 0.409868 0.086 Uiso 1 1 calc R . . . .
C05O C 0.5547(6) 0.1218(7) 0.4519(7) 0.060(7) Uiso 1 1 d . . . . .
C05P C 0.5285(6) 0.1650(7) 0.4482(8) 0.062(7) Uiso 1 1 d . . . . .
C05Q C -0.1420(6) 0.6311(6) 0.1564(6) 0.047(6) Uiso 1 1 d . . . . .
H05Q H -0.165445 0.631560 0.171349 0.056 Uiso 1 1 calc R . . . .
C05R C 0.7253(7) -0.0611(8) 0.3747(9) 0.079(8) Uiso 1 1 d . . . . .
C05S C -0.0193(6) 0.2560(7) 0.3042(7) 0.060(7) Uiso 1 1 d . . . . .
H05S H -0.016105 0.282714 0.287577 0.072 Uiso 1 1 calc R . . . .
C05T C 0.6427(7) 0.0923(7) 0.3022(7) 0.066(7) Uiso 1 1 d . . . . .
H05T H 0.615842 0.092043 0.291315 0.080 Uiso 1 1 calc R . . . .
C05U C 0.0290(5) 0.3542(7) 0.0882(7) 0.050(6) Uiso 1 1 d . . . . .
H05U H 0.027859 0.374802 0.063904 0.060 Uiso 1 1 calc R . . . .
C05V C 0.0729(7) 0.4089(8) 0.4206(9) 0.088(8) Uiso 1 1 d . . . . .
H05V H 0.057911 0.400331 0.393988 0.106 Uiso 1 1 calc R . . . .
C05W C -0.0644(6) 0.5633(7) 0.1211(7) 0.062(7) Uiso 1 1 d . . . . .
H05W H -0.042312 0.564713 0.103803 0.074 Uiso 1 1 calc R . . . .
C05X C 0.4500(6) 0.3581(7) 0.4594(7) 0.055(6) Uiso 1 1 d . . . . .
C05Y C 0.4644(6) 0.0749(7) 0.0935(7) 0.059(7) Uiso 1 1 d . . . . .
H05Y H 0.462207 0.089124 0.065048 0.070 Uiso 1 1 calc R . . . .
C05Z C 0.0931(7) 0.5586(7) 0.3728(8) 0.071(7) Uiso 1 1 d . . . . .
H05Z H 0.098758 0.563903 0.403786 0.085 Uiso 1 1 calc R . . . .
C060 C -0.0922(6) 0.4119(7) 0.2227(7) 0.057(6) Uiso 1 1 d . . . . .
H060 H -0.074940 0.407658 0.199768 0.068 Uiso 1 1 calc R . . . .
C061 C 0.6345(8) 0.1879(8) 0.1597(9) 0.083(8) Uiso 1 1 d . . . . .
C062 C 0.0041(6) 0.5441(7) 0.2892(7) 0.053(6) Uiso 1 1 d . . . . .
C063 C 0.7258(6) 0.0828(7) 0.4294(7) 0.058(7) Uiso 1 1 d . . . . .
H063 H 0.737301 0.109110 0.418063 0.070 Uiso 1 1 calc R . . . .
C064 C -0.0857(6) 0.3906(6) 0.2625(7) 0.045(6) Uiso 1 1 d . . . . .
H064 H -0.062588 0.373001 0.267342 0.054 Uiso 1 1 calc R . . . .
C065 C 0.4750(7) 0.3175(8) 0.4567(8) 0.078(8) Uiso 1 1 d . . . . .
H065 H 0.502730 0.320581 0.458943 0.093 Uiso 1 1 calc R . . . .
C066 C -0.1561(6) 0.5344(8) 0.0698(7) 0.065(7) Uiso 1 1 d . . . . .
H066 H -0.158924 0.566197 0.068266 0.078 Uiso 1 1 calc R . . . .
C067 C 0.1494(7) 0.3303(8) 0.1586(8) 0.066(7) Uiso 1 1 d . . . . .
C068 C 0.5789(6) 0.2515(7) 0.2394(7) 0.059(7) Uiso 1 1 d . . . . .
H068 H 0.596140 0.226513 0.238483 0.071 Uiso 1 1 calc R . . . .
C069 C 0.6208(7) -0.0336(7) 0.3530(8) 0.064(7) Uiso 1 1 d . . . . .
C06A C 0.6279(6) -0.0115(7) 0.5075(7) 0.059(7) Uiso 1 1 d . . . . .
H06A H 0.607887 -0.004707 0.526571 0.071 Uiso 1 1 calc R . . . .
C06C C -0.1420(6) 0.4195(7) 0.2887(8) 0.066(7) Uiso 1 1 d . . . . .
H06C H -0.159663 0.421921 0.311469 0.079 Uiso 1 1 calc R . . . .
C06D C 0.0001(6) 0.1811(7) 0.3229(7) 0.053(6) Uiso 1 1 d . . . . .
H06D H 0.016330 0.155627 0.319077 0.063 Uiso 1 1 calc R . . . .
C06E C 0.0164(7) 0.2840(8) 0.4958(8) 0.079(8) Uiso 1 1 d . . . . .
H06E H 0.006719 0.273535 0.522751 0.095 Uiso 1 1 calc R . . . .
C06F C 0.5093(6) 0.1721(8) 0.4839(8) 0.071(7) Uiso 1 1 d . . . . .
H06F H 0.511113 0.151879 0.508396 0.085 Uiso 1 1 calc R . . . .
C06G C 0.6052(6) 0.0493(7) 0.4650(7) 0.049(6) Uiso 1 1 d . . . . .
C06H C 0.5315(6) 0.2273(7) 0.1150(7) 0.052(6) Uiso 1 1 d . . . . .
C06I C 0.6547(7) -0.0501(8) 0.5166(8) 0.069(7) Uiso 1 1 d . . . . .
C06J C 0.1150(6) 0.4631(8) 0.4607(8) 0.064(7) Uiso 1 1 d . . . . .
C06K C -0.0598(6) 0.3433(7) 0.4008(7) 0.059(7) Uiso 1 1 d . . . . .
H06K H -0.035505 0.345513 0.418344 0.071 Uiso 1 1 calc R . . . .
C06L C 0.5152(6) 0.1554(8) 0.0852(8) 0.069(7) Uiso 1 1 d . . . . .
H06L H 0.515085 0.134450 0.061373 0.083 Uiso 1 1 calc R . . . .
C06M C -0.1240(6) 0.3138(7) 0.3918(7) 0.058(7) Uiso 1 1 d . . . . .
H06M H -0.144104 0.296034 0.403097 0.070 Uiso 1 1 calc R . . . .
C06N C 0.5522(7) -0.0265(7) 0.3587(8) 0.068(7) Uiso 1 1 d . . . . .
H06N H 0.530512 -0.023886 0.376481 0.082 Uiso 1 1 calc R . . . .
C06O C 0.4854(7) 0.2118(8) 0.4841(9) 0.081(8) Uiso 1 1 d . . . . .
H06O H 0.469966 0.217818 0.508369 0.098 Uiso 1 1 calc R . . . .
C06P C 0.4981(6) 0.1750(7) 0.1575(8) 0.063(7) Uiso 1 1 d . . . . .
H06P H 0.485861 0.167434 0.183793 0.076 Uiso 1 1 calc R . . . .
C06Q C 0.5318(6) 0.1977(7) 0.0797(8) 0.064(7) Uiso 1 1 d . . . . .
H06Q H 0.542697 0.205833 0.052732 0.077 Uiso 1 1 calc R . . . .
C06R C -0.1386(6) 0.5526(6) 0.2541(7) 0.047(6) Uiso 1 1 d . . . . .
H06R H -0.133914 0.559987 0.284765 0.057 Uiso 1 1 calc R . . . .
C06S C 0.3769(6) 0.1092(7) 0.2872(7) 0.055(6) Uiso 1 1 d . . . . .
C06T C 0.6810(7) 0.1712(8) 0.2215(8) 0.076(8) Uiso 1 1 d . . . . .
H06T H 0.704246 0.178672 0.239369 0.091 Uiso 1 1 calc R . . . .
C06U C -0.0719(6) 0.2750(8) 0.5293(8) 0.063(7) Uiso 1 1 d . . . . .
C06V C 0.0761(7) 0.5423(7) 0.2819(9) 0.079(8) Uiso 1 1 d . . . . .
H06V H 0.071721 0.536845 0.250793 0.095 Uiso 1 1 calc R . . . .
C06W C 0.5505(6) 0.2508(8) 0.2660(8) 0.071(7) Uiso 1 1 d . . . . .
H06W H 0.548528 0.225411 0.284909 0.085 Uiso 1 1 calc R . . . .
C06X C 0.3684(7) -0.1365(7) 0.1580(7) 0.069(7) Uiso 1 1 d . . . . .
H06X H 0.343935 -0.138645 0.170830 0.083 Uiso 1 1 calc R . . . .
C06Y C 0.0512(6) 0.1861(7) 0.2477(7) 0.059(7) Uiso 1 1 d . . . . .
H06Y H 0.036335 0.159254 0.248867 0.071 Uiso 1 1 calc R . . . .
C06Z C 0.5405(7) 0.0836(8) 0.4692(8) 0.077(8) Uiso 1 1 d . . . . .
H06Z H 0.514021 0.081508 0.476297 0.092 Uiso 1 1 calc R . . . .
C070 C -0.0664(7) 0.3692(7) 0.3626(7) 0.066(7) Uiso 1 1 d . . . . .
H070 H -0.046092 0.387795 0.352989 0.079 Uiso 1 1 calc R . . . .
C071 C 0.1258(6) 0.5298(7) 0.4964(8) 0.064(7) Uiso 1 1 d . . . . .
H071 H 0.107779 0.520028 0.516918 0.076 Uiso 1 1 calc R . . . .
C073 C 0.0973(7) 0.3938(8) 0.4950(9) 0.082(8) Uiso 1 1 d . . . . .
H073 H 0.098418 0.375025 0.520647 0.098 Uiso 1 1 calc R . . . .
C074 C 0.1424(7) 0.2969(8) -0.0004(9) 0.081(8) Uiso 1 1 d . . . . .
H074 H 0.145498 0.326062 -0.012609 0.097 Uiso 1 1 calc R . . . .
C076 C 0.0534(7) 0.5552(7) 0.3540(8) 0.073(7) Uiso 1 1 d . . . . .
H076 H 0.032216 0.558895 0.372323 0.087 Uiso 1 1 calc R . . . .
C077 C 0.5771(6) -0.0281(7) 0.2867(8) 0.069(7) Uiso 1 1 d . . . . .
H077 H 0.573237 -0.027659 0.255048 0.082 Uiso 1 1 calc R . . . .
C078 C 0.5426(6) 0.3909(7) 0.0954(7) 0.064(7) Uiso 1 1 d . . . . .
H078 H 0.515857 0.399841 0.091520 0.077 Uiso 1 1 calc R . . . .
C079 C 0.0651(6) 0.2610(7) 0.2689(7) 0.056(6) Uiso 1 1 d . . . . .
H079 H 0.059959 0.287344 0.285400 0.067 Uiso 1 1 calc R . . . .
C07A C 0.1860(7) 0.3239(8) 0.1827(8) 0.074(7) Uiso 1 1 d . . . . .
H07A H 0.204852 0.303358 0.172970 0.089 Uiso 1 1 calc R . . . .
N07B N -0.0325(7) 0.3200(8) 0.6731(9) 0.120(9) Uiso 1 1 d . . . . .
C07C C 0.6565(6) 0.1362(7) 0.2356(8) 0.064(7) Uiso 1 1 d . . . . .
C07D C 0.1185(6) 0.4349(7) 0.4971(8) 0.069(7) Uiso 1 1 d . . . . .
H07D H 0.134759 0.442743 0.523037 0.083 Uiso 1 1 calc R . . . .
C07E C 0.0524(7) 0.5343(9) 0.1413(8) 0.080(8) Uiso 1 1 d . . . . .
C07F C -0.1030(6) 0.3680(7) 0.3383(8) 0.062(7) Uiso 1 1 d . . . . .
C07G C 0.4996(6) 0.1434(7) 0.1227(7) 0.056(6) Uiso 1 1 d . . . . .
C07H C 0.6198(7) 0.1304(8) 0.2110(8) 0.074(7) Uiso 1 1 d . . . . .
H07H H 0.601654 0.109224 0.221121 0.089 Uiso 1 1 calc R . . . .
C07I C -0.0769(6) 0.3066(8) 0.4919(8) 0.070(7) Uiso 1 1 d . . . . .
H07I H -0.077079 0.338290 0.495808 0.084 Uiso 1 1 calc R . . . .
C07J C 0.5054(6) 0.2317(8) 0.4137(8) 0.073(7) Uiso 1 1 d . . . . .
H07J H 0.504513 0.252229 0.389392 0.087 Uiso 1 1 calc R . . . .
C07K C 0.1223(7) 0.3598(7) 0.1721(8) 0.072(7) Uiso 1 1 d . . . . .
H07K H 0.097661 0.363711 0.155757 0.086 Uiso 1 1 calc R . . . .
C07L C 0.1206(7) 0.5544(7) 0.3468(8) 0.062(7) Uiso 1 1 d . . . . .
F07M F 0.2179(7) 0.1581(8) 0.2935(8) 0.202(9) Uiso 1 1 d D . . . .
C07N C 0.1437(6) 0.3178(8) 0.0808(8) 0.067(7) Uiso 1 1 d . . . . .
H07N H 0.146465 0.349436 0.077637 0.080 Uiso 1 1 calc R . . . .
C07O C 0.6098(7) 0.1545(8) 0.1730(8) 0.078(8) Uiso 1 1 d . . . . .
H07O H 0.585921 0.148362 0.155811 0.093 Uiso 1 1 calc R . . . .
F07P F 0.3476(6) 0.1500(7) 0.1012(7) 0.178(8) Uiso 1 1 d . . . . .
C07R C 0.2300(7) 0.4601(9) 0.4758(9) 0.078(8) Uiso 1 1 d . . . . .
C07S C -0.1542(6) 0.4548(7) 0.0559(7) 0.058(7) Uiso 1 1 d . . . . .
H07S H -0.155466 0.424657 0.045552 0.070 Uiso 1 1 calc R . . . .
C07U C -0.1612(6) 0.2189(7) 0.4738(8) 0.071(7) Uiso 1 1 d . . . . .
H07U H -0.156157 0.227155 0.504291 0.085 Uiso 1 1 calc R . . . .
C07V C 0.7739(7) -0.0415(7) 0.4230(8) 0.073(7) Uiso 1 1 d . . . . .
H07V H 0.786906 -0.026420 0.447834 0.088 Uiso 1 1 calc R . . . .
C07W C 0.2875(7) -0.0694(7) 0.2455(8) 0.078(8) Uiso 1 1 d . . . . .
H07W H 0.282499 -0.076416 0.275326 0.094 Uiso 1 1 calc R . . . .
C07X C 0.3464(6) 0.0795(7) 0.2811(8) 0.066(7) Uiso 1 1 d . . . . .
H07X H 0.327123 0.077344 0.302118 0.079 Uiso 1 1 calc R . . . .
C07Y C -0.2150(6) 0.5362(7) 0.1698(8) 0.061(7) Uiso 1 1 d . . . . .
H07Y H -0.221138 0.527991 0.139511 0.074 Uiso 1 1 calc R . . . .
C07Z C -0.0245(7) 0.5186(7) 0.3068(8) 0.070(7) Uiso 1 1 d . . . . .
H07Z H -0.017482 0.500890 0.332475 0.084 Uiso 1 1 calc R . . . .
C080 C 0.3862(7) 0.1891(8) 0.4058(8) 0.077(8) Uiso 1 1 d . . . . .
C081 C 0.6745(8) 0.3072(8) 0.1692(9) 0.079(8) Uiso 1 1 d . . . . .
C083 C 0.4356(7) 0.2519(8) 0.3286(8) 0.077(8) Uiso 1 1 d . . . . .
H083 H 0.421092 0.224996 0.331870 0.092 Uiso 1 1 calc R . . . .
C084 C 0.1479(7) 0.5744(8) 0.5012(8) 0.070(7) Uiso 1 1 d . . . . .
C085 C 0.6837(6) -0.0596(7) 0.3560(8) 0.068(7) Uiso 1 1 d . . . . .
H085 H 0.675186 -0.076610 0.330342 0.082 Uiso 1 1 calc R . . . .
C086 C 0.1569(7) 0.4492(8) 0.3397(8) 0.076(8) Uiso 1 1 d . . . . .
H086 H 0.136635 0.465982 0.351981 0.092 Uiso 1 1 calc R . . . .
C087 C 0.6565(7) -0.0781(8) 0.5514(9) 0.086(8) Uiso 1 1 d . . . . .
H087 H 0.640285 -0.076581 0.575677 0.104 Uiso 1 1 calc R . . . .
C088 C 0.2872(6) -0.0524(7) 0.1679(8) 0.066(7) Uiso 1 1 d . . . . .
H088 H 0.280668 -0.045663 0.137357 0.079 Uiso 1 1 calc R . . . .
C089 C 0.3978(6) 0.0904(7) 0.2142(8) 0.068(7) Uiso 1 1 d . . . . .
H089 H 0.414978 0.095067 0.191303 0.082 Uiso 1 1 calc R . . . .
C08A C 0.3520(7) 0.1873(8) 0.3810(8) 0.075(7) Uiso 1 1 d . . . . .
H08A H 0.330280 0.204076 0.389690 0.090 Uiso 1 1 calc R . . . .
C08B C 0.1942(7) 0.4470(8) 0.3632(9) 0.075(8) Uiso 1 1 d . . . . .
C08C C 0.4237(7) 0.2922(8) 0.3532(8) 0.072(7) Uiso 1 1 d . . . . .
C08D C 0.4213(6) -0.1042(8) 0.1343(7) 0.062(7) Uiso 1 1 d . . . . .
N08E N 0.4600(7) 0.4403(8) 0.3494(8) 0.110(8) Uiso 1 1 d . . . . .
C08F C 0.6694(6) 0.1129(7) 0.2764(7) 0.058(7) Uiso 1 1 d . . . . .
C08G C -0.1313(6) 0.3395(7) 0.3526(7) 0.056(6) Uiso 1 1 d . . . . .
H08G H -0.155940 0.337245 0.335892 0.067 Uiso 1 1 calc R . . . .
C08H C 0.4753(7) -0.0035(8) 0.3063(9) 0.087(8) Uiso 1 1 d . . . . .
H08H H 0.480369 0.017410 0.329935 0.104 Uiso 1 1 calc R . . . .
C08I C 0.1752(7) 0.4042(8) 0.2782(8) 0.071(7) Uiso 1 1 d . . . . .
C08J C -0.0656(6) 0.2083(8) 0.5537(8) 0.074(7) Uiso 1 1 d . . . . .
H08J H -0.062886 0.176487 0.553202 0.088 Uiso 1 1 calc R . . . .
C08K C 0.0374(6) 0.3221(8) 0.4953(8) 0.071(7) Uiso 1 1 d . . . . .
H08K H 0.041132 0.339656 0.521720 0.085 Uiso 1 1 calc R . . . .
C08L C 0.4778(7) 0.3268(8) 0.3200(7) 0.069(7) Uiso 1 1 d . . . . .
H08L H 0.492184 0.353787 0.317056 0.083 Uiso 1 1 calc R . . . .
C08M C 0.5670(7) 0.0461(8) 0.4763(8) 0.079(8) Uiso 1 1 d . . . . .
H08M H 0.558025 0.019003 0.488815 0.094 Uiso 1 1 calc R . . . .
C08N C 0.3587(7) 0.2986(8) 0.3641(9) 0.079(8) Uiso 1 1 d . . . . .
H08N H 0.352789 0.304737 0.333271 0.095 Uiso 1 1 calc R . . . .
C08O C 0.1679(7) 0.3795(8) 0.2362(9) 0.082(8) Uiso 1 1 d . . . . .
C08P C 0.1318(7) 0.1274(8) 0.1168(8) 0.078(8) Uiso 1 1 d . . . . .
H08P H 0.159435 0.123799 0.117509 0.094 Uiso 1 1 calc R . . . .
C08Q C -0.0198(7) 0.0988(8) 0.4690(7) 0.069(7) Uiso 1 1 d . . . . .
H08Q H 0.005317 0.085047 0.469929 0.083 Uiso 1 1 calc R . . . .
C08R C -0.2151(7) 0.5575(8) 0.2481(9) 0.082(8) Uiso 1 1 d . . . . .
H08R H -0.219626 0.566310 0.277606 0.098 Uiso 1 1 calc R . . . .
C08S C 0.3527(6) 0.0215(7) 0.0945(8) 0.055(6) Uiso 1 1 d . . . . .
C08T C 0.6282(7) 0.1967(9) 0.0844(9) 0.082(8) Uiso 1 1 d . . . . .
H08T H 0.636951 0.166377 0.083935 0.099 Uiso 1 1 calc R . . . .
C08V C 0.2270(8) 0.5811(9) 0.3652(10) 0.092(9) Uiso 1 1 d . . . . .
C08W C 0.4363(7) -0.0081(8) 0.2860(8) 0.071(7) Uiso 1 1 d . . . . .
H08W H 0.415798 0.010768 0.294765 0.085 Uiso 1 1 calc R . . . .
C08X C 0.1151(8) 0.5468(8) 0.3036(9) 0.092(9) Uiso 1 1 d . . . . .
H08X H 0.137178 0.544225 0.286485 0.110 Uiso 1 1 calc R . . . .
C08Y C 0.4011(6) 0.1153(7) 0.2533(7) 0.061(7) Uiso 1 1 d . . . . .
H08Y H 0.420992 0.137621 0.256838 0.074 Uiso 1 1 calc R . . . .
C08Z C 0.4464(8) 0.4732(11) 0.3576(9) 0.100(9) Uiso 1 1 d . . . . .
C090 C 0.2019(8) 0.2136(8) 0.1798(9) 0.090(8) Uiso 1 1 d . . . . .
C093 C -0.1887(7) 0.2023(8) 0.4009(9) 0.089(8) Uiso 1 1 d . . . . .
H093 H -0.204184 0.196569 0.373875 0.107 Uiso 1 1 calc R . . . .
C094 C 0.1933(7) 0.3491(7) 0.2216(7) 0.065(7) Uiso 1 1 d . . . . .
H094 H 0.217563 0.344741 0.238724 0.078 Uiso 1 1 calc R . . . .
C095 C 0.2218(7) 0.4394(9) 0.4323(8) 0.083(8) Uiso 1 1 d . . . . .
H095 H 0.231598 0.410783 0.424465 0.100 Uiso 1 1 calc R . . . .
C097 C 0.6491(7) 0.3031(7) 0.2004(8) 0.073(7) Uiso 1 1 d . . . . .
H097 H 0.655272 0.308356 0.231333 0.087 Uiso 1 1 calc R . . . .
C098 C 0.7035(7) -0.0944(8) 0.4971(8) 0.073(7) Uiso 1 1 d . . . . .
H098 H 0.723542 -0.105511 0.480011 0.087 Uiso 1 1 calc R . . . .
C09A C 0.7206(7) 0.0894(7) 0.3342(7) 0.065(7) Uiso 1 1 d . . . . .
H09A H 0.747573 0.087089 0.344202 0.078 Uiso 1 1 calc R . . . .
C09B C 0.1692(7) 0.2154(7) 0.2073(9) 0.079(8) Uiso 1 1 d . . . . .
H09B H 0.172832 0.208707 0.238217 0.094 Uiso 1 1 calc R . . . .
C09C C -0.0885(7) 0.1200(8) 0.4631(7) 0.071(7) Uiso 1 1 d . . . . .
H09C H -0.116328 0.121485 0.460843 0.086 Uiso 1 1 calc R . . . .
C09D C 0.7092(7) 0.1095(7) 0.2928(8) 0.069(7) Uiso 1 1 d . . . . .
H09D H 0.728822 0.121131 0.275326 0.083 Uiso 1 1 calc R . . . .
C09E C 0.2219(9) 0.4226(10) 0.3400(11) 0.117(10) Uiso 1 1 d . . . . .
H09E H 0.247325 0.418782 0.354588 0.141 Uiso 1 1 calc R . . . .
C09F C 0.4091(8) 0.2964(10) 0.5501(10) 0.111(10) Uiso 1 1 d . . . . .
H09F H 0.415173 0.327520 0.550463 0.133 Uiso 1 1 calc R . . . .
C09G C 0.0930(7) 0.4523(9) 0.4218(9) 0.095(9) Uiso 1 1 d . . . . .
H09G H 0.091011 0.472170 0.396935 0.114 Uiso 1 1 calc R . . . .
C09H C 0.6121(8) 0.3821(8) 0.1042(8) 0.087(8) Uiso 1 1 d . . . . .
H09H H 0.639756 0.385625 0.107562 0.105 Uiso 1 1 calc R . . . .
C09I C 0.1323(7) 0.3836(8) 0.2104(8) 0.082(8) Uiso 1 1 d . . . . .
H09I H 0.113619 0.404379 0.220026 0.098 Uiso 1 1 calc R . . . .
N09J N 0.1726(7) 0.3449(9) 0.4295(10) 0.132(9) Uiso 1 1 d . . . . .
C09L C 0.0616(7) 0.1192(8) 0.1142(7) 0.071(7) Uiso 1 1 d . . . . .
H09L H 0.034791 0.110543 0.113526 0.085 Uiso 1 1 calc R . . . .
C09M C 0.1457(7) 0.6038(8) 0.5351(9) 0.083(8) Uiso 1 1 d . . . . .
H09M H 0.129729 0.600422 0.559331 0.099 Uiso 1 1 calc R . . . .
C09N C 0.1857(7) 0.5798(8) 0.3446(9) 0.088(8) Uiso 1 1 d . . . . .
H09N H 0.178381 0.593598 0.316642 0.106 Uiso 1 1 calc R . . . .
B09O B 0.0350(13) 0.3885(14) 0.2919(12) 0.083(12) Uani 1 1 d . . . . .
C09P C 0.6713(8) 0.1956(9) 0.1805(9) 0.093(9) Uiso 1 1 d . . . . .
H09P H 0.689240 0.215866 0.168498 0.112 Uiso 1 1 calc R . . . .
C09Q C -0.0858(7) 0.6468(8) 0.1148(8) 0.083(8) Uiso 1 1 d . . . . .
H09Q H -0.065660 0.658533 0.098090 0.100 Uiso 1 1 calc R . . . .
C09S C 0.4617(7) 0.3998(8) 0.4664(8) 0.080(8) Uiso 1 1 d . . . . .
H09S H 0.487834 0.410661 0.470682 0.096 Uiso 1 1 calc R . . . .
N09T N 0.3018(9) -0.1905(10) 0.1995(10) 0.139(11) Uiso 1 1 d . . . . .
C09W C -0.0555(9) 0.3245(9) 0.6982(10) 0.096(9) Uiso 1 1 d . . . . .
C09X C 0.2900(7) 0.3030(8) 0.3906(9) 0.089(8) Uiso 1 1 d . . . . .
H09X H 0.275403 0.310446 0.363465 0.106 Uiso 1 1 calc R . . . .
C09Y C 0.4150(8) 0.1372(8) 0.3554(9) 0.089(8) Uiso 1 1 d . . . . .
H09Y H 0.436565 0.120245 0.346353 0.106 Uiso 1 1 calc R . . . .
C0A4 C 0.1906(7) 0.6248(9) 0.4803(9) 0.091(8) Uiso 1 1 d . . . . .
H0A4 H 0.209295 0.638672 0.462994 0.109 Uiso 1 1 calc R . . . .
C0A7 C 0.6203(7) 0.2207(9) 0.0415(10) 0.088(8) Uiso 1 1 d . . . . .
C0A8 C 0.3874(7) 0.1967(10) 0.4830(10) 0.104(9) Uiso 1 1 d . . . . .
H0A8 H 0.380069 0.166190 0.486705 0.124 Uiso 1 1 calc R . . . .
C0A9 C -0.0674(6) 0.2861(8) 0.5742(8) 0.081(8) Uiso 1 1 d . . . . .
H0A9 H -0.067157 0.315418 0.586668 0.097 Uiso 1 1 calc R . . . .
C0AA C 0.4303(7) -0.1485(9) 0.1222(8) 0.074(8) Uiso 1 1 d . . . . .
H0AA H 0.449(6) -0.158(6) 0.102(7) 0.089 Uiso 1 1 d R . . . .
C0AB C 0.6929(8) 0.2987(9) 0.1004(10) 0.103(9) Uiso 1 1 d . . . . .
H0AB H 0.690093 0.290771 0.069676 0.124 Uiso 1 1 calc R . . . .
C0AD C 0.3913(9) 0.3808(10) 0.4562(9) 0.115(10) Uiso 1 1 d . . . . .
H0AD H 0.363433 0.380505 0.453063 0.139 Uiso 1 1 calc R . . . .
C0AE C 0.6213(7) 0.2131(9) -0.0008(10) 0.101(9) Uiso 1 1 d . . . . .
H0AE H 0.628144 0.184851 -0.012682 0.121 Uiso 1 1 calc R . . . .
B0AF B 0.5651(12) -0.1075(13) 0.4653(14) 0.110(12) Uiso 1 1 d . . . . .
F0AG F 0.2432(7) 0.1743(9) 0.3617(9) 0.224(10) Uiso 1 1 d D . . . .
F0AH F 0.4418(7) -0.0749(8) -0.0396(8) 0.208(9) Uiso 1 1 d D . . . .
C0AI C 0.0785(8) 0.4947(9) 0.1388(9) 0.114(10) Uiso 1 1 d . . . . .
H0AC H 0.076362 0.482849 0.108281 0.171 Uiso 1 1 calc GR . . . .
H0AF H 0.070695 0.471502 0.159417 0.171 Uiso 1 1 calc GR . . . .
H0AG H 0.105672 0.503743 0.146973 0.171 Uiso 1 1 calc GR . . . .
C0AJ C 0.7261(7) 0.0240(8) 0.5324(9) 0.081(8) Uiso 1 1 d . . . . .
H0AJ H 0.717793 -0.001736 0.547693 0.097 Uiso 1 1 calc R . . . .
C0AK C 0.2497(9) 0.4401(11) 0.5136(11) 0.130(11) Uiso 1 1 d . . . . .
H0AK H 0.260591 0.410713 0.514143 0.155 Uiso 1 1 calc R . . . .
C0AM C 0.7568(8) -0.0858(9) 0.3568(10) 0.110(10) Uiso 1 1 d . . . . .
H0AM H 0.754715 -0.104988 0.331447 0.132 Uiso 1 1 calc R . . . .
C0AN C 0.3460(6) 0.0290(8) 0.0515(8) 0.065(7) Uiso 1 1 d . . . . .
H0AN H 0.342814 0.058246 0.039161 0.078 Uiso 1 1 calc R . . . .
C0AQ C 0.1376(9) 0.2213(11) 0.0185(11) 0.131(11) Uiso 1 1 d . . . . .
H0AQ H 0.137196 0.189334 0.018688 0.157 Uiso 1 1 calc R . . . .
C0AR C 0.2720(9) 0.5678(9) 0.4185(10) 0.105(9) Uiso 1 1 d . . . . .
H0AR H 0.282759 0.556357 0.446313 0.126 Uiso 1 1 calc R . . . .
C0AS C 0.2151(9) 0.4041(9) 0.2988(10) 0.112(10) Uiso 1 1 d . . . . .
H0AS H 0.235955 0.391502 0.283761 0.135 Uiso 1 1 calc R . . . .
C0AU C 0.3155(8) 0.2850(9) 0.4646(10) 0.112(10) Uiso 1 1 d . . . . .
H0AU H 0.320053 0.275142 0.494629 0.135 Uiso 1 1 calc R . . . .
B0AZ B -0.0933(12) 0.5863(13) -0.0109(14) 0.114(13) Uiso 1 1 d . . . . .
N0B0 N 0.4019(6) 0.2720(7) 0.5102(7) 0.095(7) Uiso 1 1 d D . . . .
C0B2 C 0.4193(9) 0.1622(9) 0.3947(10) 0.111(10) Uiso 1 1 d . . . . .
H0B2 H 0.442990 0.161674 0.413385 0.133 Uiso 1 1 calc R . . . .
C0B3 C -0.0836(8) 0.3305(9) 0.7296(10) 0.119(10) Uiso 1 1 d . . . . .
H0BC H -0.109927 0.326500 0.714816 0.178 Uiso 1 1 calc GR . . . .
H0BD H -0.081134 0.360864 0.742107 0.178 Uiso 1 1 calc GR . . . .
H0BE H -0.079179 0.308337 0.753544 0.178 Uiso 1 1 calc GR . . . .
C0B4 C 0.274(2) -0.192(3) 0.196(3) 0.31(4) Uiso 1 1 d . . . . .
C0B5 C 0.7529(7) 0.0946(8) 0.5079(8) 0.076(8) Uiso 1 1 d . . . . .
H0B5 H 0.765359 0.122574 0.502930 0.092 Uiso 1 1 calc R . . . .
C0B6 C 0.2399(8) 0.2058(8) 0.1916(10) 0.101(9) Uiso 1 1 d . . . . .
H0B6 H 0.250956 0.200388 0.221044 0.121 Uiso 1 1 calc R . . . .
C0B7 C 0.8523(10) 0.2047(12) 0.7174(12) 0.163(14) Uiso 1 1 d . . . . .
H0BN H 0.850934 0.207964 0.684840 0.245 Uiso 1 1 calc GR . . . .
H0BP H 0.877082 0.190194 0.727737 0.245 Uiso 1 1 calc GR . . . .
H0BQ H 0.850843 0.234410 0.731191 0.245 Uiso 1 1 calc GR . . . .
C0BA C 0.2227(11) 0.2172(11) 0.1138(12) 0.147(13) Uiso 1 1 d . . . . .
H0BA H 0.222393 0.221694 0.082470 0.177 Uiso 1 1 calc R . . . .
C0BB C 0.6047(7) 0.2871(10) 0.0150(9) 0.100(9) Uiso 1 1 d . . . . .
H0BB H 0.597297 0.317933 0.013983 0.120 Uiso 1 1 calc R . . . .
C0BD C 0.4288(9) 0.5195(11) 0.3662(11) 0.150(13) Uiso 1 1 d . . . . .
H0BF H 0.447210 0.543018 0.358590 0.224 Uiso 1 1 calc GR . . . .
H0BH H 0.423926 0.522093 0.397839 0.224 Uiso 1 1 calc GR . . . .
H0BI H 0.404055 0.523041 0.347842 0.224 Uiso 1 1 calc GR . . . .
C0BF C 0.8219(13) 0.1791(15) 0.7289(14) 0.175(15) Uiso 1 1 d . . . . .
C0BG C 0.2267(7) 0.5137(9) 0.5268(9) 0.097(9) Uiso 1 1 d . . . . .
H0BG H 0.219190 0.541712 0.538586 0.116 Uiso 1 1 calc R . . . .
N0BJ N 0.7921(12) 0.1470(15) 0.7296(14) 0.244(18) Uiso 1 1 d . . . . .
C0BM C 0.3951(8) 0.2181(8) 0.5655(9) 0.123(11) Uiso 1 1 d D . . . .
H0BM H 0.390198 0.189056 0.576967 0.148 Uiso 1 1 calc R . . . .
C0BO C 0.7127(11) 0.3180(12) 0.1777(13) 0.157(14) Uiso 1 1 d . . . . .
H0BO H 0.724925 0.324632 0.206433 0.189 Uiso 1 1 calc R . . . .
C0BR C 0.2432(11) -0.2016(13) 0.1611(13) 0.186(16) Uiso 1 1 d . . . . .
H0BJ H 0.246560 -0.232005 0.149349 0.280 Uiso 1 1 calc GR . . . .
H0BK H 0.244478 -0.179698 0.136966 0.280 Uiso 1 1 calc GR . . . .
H0BL H 0.217734 -0.199437 0.173727 0.280 Uiso 1 1 calc GR . . . .
C0BV C 0.2580(9) 0.6042(11) 0.3477(11) 0.133(11) Uiso 1 1 d . . . . .
H0BV H 0.256682 0.621425 0.321006 0.159 Uiso 1 1 calc R . . . .
B83 B 0.6747(11) 0.0298(14) 0.6355(8) 0.109(12) Uiso 1 1 d D . . . .
F69 F 0.6501(6) 0.0032(7) 0.6538(7) 0.181(8) Uiso 1 1 d . . . . .
F85 F -0.0836(5) 0.5736(5) -0.0492(6) 0.125(6) Uiso 1 1 d . . . . .
B35 B 0.3152(13) 0.1462(14) 0.0689(15) 0.119(13) Uiso 1 1 d . . . . .
F62 F 0.3055(5) 0.1927(7) 0.0660(6) 0.151(7) Uiso 1 1 d . . . . .
F1AA F 0.1700(5) 0.0142(6) 0.1614(6) 0.147(6) Uiso 1 1 d D . . . .
F2AA F 0.1986(5) -0.0359(5) 0.1201(5) 0.128(6) Uiso 1 1 d D . . . .
F3 F 0.1672(5) 0.0260(6) 0.0875(6) 0.135(6) Uiso 1 1 d D . . . .
F3AA F 0.1326(7) -0.0281(8) 0.1150(8) 0.199(9) Uiso 1 1 d D . . . .
C18 C 0.1657(7) 0.3333(9) 0.3927(10) 0.085(8) Uiso 1 1 d . . . . .
C50 C 0.1518(8) 0.3127(9) 0.3474(9) 0.119(10) Uiso 1 1 d . . . . .
H50A H 0.126139 0.325280 0.337225 0.178 Uiso 1 1 calc GR . . . .
H50B H 0.149542 0.280030 0.350455 0.178 Uiso 1 1 calc GR . . . .
H50C H 0.170741 0.319675 0.325576 0.178 Uiso 1 1 calc GR . . . .
B2 B 0.2501(6) 0.1960(6) 0.5382(7) 0.20(2) Uiso 1 1 d D U . . .
F7 F 0.2306(5) 0.1602(6) 0.5148(6) 0.174(8) Uiso 1 1 d D U . . .
F8 F 0.2357(5) 0.2380(5) 0.5220(5) 0.135(6) Uiso 1 1 d D U . . .
F9 F 0.2433(5) 0.1907(6) 0.5835(6) 0.178(8) Uiso 1 1 d D U . . .
F12 F 0.2908(6) 0.1937(7) 0.5339(7) 0.202(9) Uiso 1 1 d D U . . .
B1 B 0.3216(6) 0.4509(7) 0.4073(6) 0.24(2) Uiso 1 1 d D U . . .
F14 F 0.3548(7) 0.4603(10) 0.3879(9) 0.306(15) Uiso 1 1 d D U . . .
F15 F 0.3102(6) 0.4079(7) 0.3988(7) 0.220(10) Uiso 1 1 d D U . . .
F16 F 0.3295(5) 0.4522(6) 0.4522(5) 0.144(6) Uiso 1 1 d D U . . .
F17 F 0.2919(4) 0.4787(5) 0.3932(5) 0.127(6) Uiso 1 1 d D U . . .
F18 F -0.1582(4) 0.2150(5) 0.5792(5) 0.100(5) Uiso 1 1 d D . . . .
F19 F -0.1296(7) 0.1474(7) 0.5733(10) 0.083(9) Uiso 0.5 1 d D . P A 1
B3A B -0.1631(6) 0.1693(5) 0.5841(7) 0.090(11) Uiso 0.5 1 d D . P A 1
F1A F -0.1970(7) 0.1596(9) 0.5582(9) 0.113(10) Uiso 0.5 1 d D . P A 1
F13 F -0.1689(7) 0.1629(7) 0.6285(7) 0.076(8) Uiso 0.5 1 d D . P A 1
F0BA F -0.1256(8) 0.1584(9) 0.6130(10) 0.092(9) Uiso 0.5 1 d D . P A 2
F8AA F -0.1452(8) 0.1480(8) 0.5446(10) 0.080(9) Uiso 0.5 1 d D . P A 2
F9AA F -0.1874(8) 0.1409(9) 0.5944(10) 0.092(9) Uiso 0.5 1 d D . P A 2
B3B B -0.1571(8) 0.1685(5) 0.5827(9) 0.090(11) Uiso 0.5 1 d D . P A 2
B60 B 0.4285(8) -0.0946(9) -0.0026(9) 0.20(2) Uiso 1 1 d D . . . .
B127 B 0.1680(8) -0.0057(9) 0.1201(8) 0.19(2) Uiso 1 1 d D . . . .
F5AA F 0.5001(5) 0.1474(5) 0.2698(5) 0.100(5) Uani 1 1 d . . . . .
F0AA F 0.5409(4) 0.0913(5) 0.2682(6) 0.116(5) Uani 1 1 d . . . . .
F4AA F 0.5102(6) 0.1036(6) 0.3319(7) 0.141(8) Uani 1 1 d . . . . .
F4 F 0.5570(5) 0.1511(6) 0.3105(6) 0.129(6) Uani 1 1 d . . . . .
B86 B 0.2306(8) 0.1926(10) 0.3213(11) 0.20(2) Uiso 1 1 d D . . . .
B23 B 0.5226(12) 0.1210(12) 0.2981(13) 0.070(11) Uani 1 1 d . . . . .
B4 B -0.0251(7) 0.4156(8) 0.5309(8) 0.26(3) Uiso 1 1 d D U . . .
F1 F -0.0296(8) 0.3784(8) 0.5573(9) 0.257(12) Uiso 1 1 d D U . . .
F2 F -0.0364(9) 0.4047(11) 0.4872(8) 0.324(16) Uiso 1 1 d D U . . .
F5 F -0.0483(10) 0.4506(10) 0.5434(11) 0.355(19) Uiso 1 1 d D U . . .
F6 F 0.0132(8) 0.4312(11) 0.5331(12) 0.37(2) Uiso 1 1 d D U . . .
B6 B -0.1726(7) 0.0731(10) 0.4055(8) 0.163(17) Uiso 1 1 d D U . . .
F1D F -0.1435(5) 0.0870(6) 0.3813(6) 0.155(7) Uiso 1 1 d D U . . .
F1F F -0.1778(6) 0.0974(7) 0.4423(7) 0.187(8) Uiso 1 1 d D U . . .
F6AA F -0.2031(5) 0.0478(6) 0.3891(6) 0.141(6) Uiso 1 1 d D . . . .
F7AA F -0.1502(7) 0.0389(9) 0.4280(8) 0.212(10) Uiso 1 1 d D . . . .
C7 C 0.3950(9) 0.2317(9) 0.5212(10) 0.122(11) Uiso 1 1 d D . . . .

loop_
_atom_site_aniso_label
_atom_site_aniso_U_11
_atom_site_aniso_U_22
_atom_site_aniso_U_33
_atom_site_aniso_U_23
_atom_site_aniso_U_13
_atom_site_aniso_U_12
Fe00 0.058(2) 0.044(2) 0.055(2) 0.0022(18) -0.0146(18) -0.0050(17)
Fe1 0.053(2) 0.044(2) 0.056(2) 0.0073(18) -0.0125(18) -0.0039(17)
Fe2 0.051(2) 0.055(2) 0.064(3) -0.0018(19) -0.0179(18) 0.0094(17)
Fe3 0.057(2) 0.073(3) 0.076(3) -0.016(2) -0.014(2) -0.0072(19)
Fe4 0.099(3) 0.051(2) 0.064(3) 0.0048(19) -0.010(2) -0.007(2)
Fe5 0.077(3) 0.056(2) 0.060(3) 0.0138(19) -0.002(2) -0.0066(19)
Fe6 0.078(3) 0.043(2) 0.103(3) 0.024(2) -0.019(2) -0.0124(19)
Fe7 0.100(3) 0.097(3) 0.085(3) -0.039(2) -0.036(2) 0.054(2)
S009 0.082(5) 0.041(4) 0.086(5) 0.011(4) -0.008(4) 0.003(3)
S00A 0.062(5) 0.105(6) 0.094(6) -0.009(5) -0.015(4) -0.006(4)
S00B 0.092(5) 0.069(5) 0.059(5) -0.003(4) -0.014(4) 0.000(4)
S00C 0.085(5) 0.073(5) 0.061(5) 0.016(4) -0.022(4) -0.004(4)
S00D 0.108(6) 0.054(4) 0.064(5) 0.008(4) -0.009(4) -0.010(4)
S00E 0.096(5) 0.087(5) 0.053(5) 0.021(4) -0.003(4) -0.012(4)
S00F 0.059(5) 0.132(7) 0.071(5) 0.020(5) -0.021(4) -0.009(4)
S00G 0.087(5) 0.051(4) 0.112(6) 0.010(4) -0.015(4) -0.009(4)
S00H 0.136(7) 0.057(5) 0.082(6) 0.008(4) -0.001(5) 0.020(4)
S00I 0.125(6) 0.048(5) 0.109(6) 0.007(4) -0.033(5) -0.017(4)
S00J 0.078(5) 0.112(6) 0.104(6) 0.013(5) 0.010(5) -0.020(5)
S00K 0.066(5) 0.167(8) 0.096(7) -0.052(6) 0.000(4) -0.019(5)
S00L 0.136(7) 0.098(6) 0.080(6) -0.009(5) -0.019(5) 0.052(5)
S00M 0.070(5) 0.121(6) 0.097(6) -0.035(5) -0.026(4) 0.032(5)
S00N 0.087(5) 0.111(6) 0.103(6) 0.042(5) 0.016(5) 0.043(5)
S00O 0.160(8) 0.093(6) 0.099(7) 0.027(5) 0.012(6) 0.048(6)
S00P 0.091(6) 0.083(6) 0.162(8) -0.038(5) 0.011(6) -0.017(5)
S00Q 0.187(9) 0.082(6) 0.084(6) -0.023(5) -0.030(6) 0.016(6)
S00R 0.103(7) 0.161(9) 0.130(8) -0.021(7) -0.020(6) 0.040(6)
S00S 0.101(6) 0.220(10) 0.066(6) 0.004(6) -0.010(5) 0.031(6)
S00T 0.092(7) 0.092(7) 0.288(14) 0.015(7) -0.016(8) -0.026(5)
S00U 0.093(6) 0.168(9) 0.163(9) -0.019(7) -0.029(6) -0.049(6)
S00V 0.148(9) 0.129(8) 0.167(10) -0.013(7) 0.075(8) -0.011(6)
S00W 0.217(11) 0.159(9) 0.084(7) -0.034(6) -0.025(7) 0.098(8)
F00X 0.067(9) 0.047(8) 0.074(10) 0.006(7) -0.008(8) 0.005(7)
F00Y 0.083(10) 0.058(9) 0.051(9) -0.012(7) -0.020(8) 0.001(8)
F00Z 0.067(9) 0.071(9) 0.068(10) -0.014(8) -0.010(8) 0.004(7)
F010 0.063(9) 0.073(10) 0.067(10) 0.026(8) -0.020(7) -0.010(7)
B09O 0.13(4) 0.09(3) 0.03(3) -0.03(2) -0.01(3) 0.04(3)
F5AA 0.119(13) 0.090(12) 0.090(13) -0.020(10) -0.011(11) -0.004(10)
F0AA 0.111(13) 0.103(13) 0.132(15) -0.023(12) -0.009(11) -0.005(10)
F4AA 0.22(2) 0.099(14) 0.111(17) -0.010(12) 0.058(15) -0.036(13)
F4 0.149(16) 0.117(14) 0.123(15) -0.001(12) 0.012(13) 0.000(13)
B23 0.11(3) 0.05(3) 0.05(3) -0.04(2) -0.04(3) 0.02(3)

loop_
_atom_type_symbol
_atom_type_description
_atom_type_scat_dispersion_real
_atom_type_scat_dispersion_imag
_atom_type_scat_source
C C 0.0033 0.0016 'International Tables Vol C Tables 4.2.6.8 and 6.1.1.4'
H H 0.0000 0.0000 'International Tables Vol C Tables 4.2.6.8 and 6.1.1.4'
B B 0.0013 0.0007 'International Tables Vol C Tables 4.2.6.8 and 6.1.1.4'
F F 0.0171 0.0103 'International Tables Vol C Tables 4.2.6.8 and 6.1.1.4'
Fe Fe 0.3463 0.8444 'International Tables Vol C Tables 4.2.6.8 and 6.1.1.4'
N N 0.0061 0.0033 'International Tables Vol C Tables 4.2.6.8 and 6.1.1.4'
S S 0.1246 0.1234 'International Tables Vol C Tables 4.2.6.8 and 6.1.1.4'

loop_
_geom_angle_atom_site_label_1
_geom_angle_atom_site_label_2
_geom_angle_atom_site_label_3
_geom_angle
N01C Fe00 N01H 98.5(7)
N01C Fe00 N01P 174.2(7)
N01C Fe00 N01Q 92.1(7)
N01C Fe00 N01W 95.7(7)
N01C Fe00 N01Y 80.9(7)
N01P Fe00 N01H 86.7(7)
N01P Fe00 N01W 81.2(7)
N01P Fe00 N01Y 94.4(7)
N01Q Fe00 N01H 78.5(7)
N01Q Fe00 N01P 91.6(7)
N01Q Fe00 N01W 170.4(7)
N01Q Fe00 N01Y 93.7(7)
N01W Fe00 N01H 94.7(7)
N01Y Fe00 N01H 172.1(7)
N01Y Fe00 N01W 93.2(7)
N017 Fe1 N01A 92.9(6)
N017 Fe1 N01I 96.1(7)
N017 Fe1 N01N 171.9(7)
N01I Fe1 N01A 100.0(7)
N01I Fe1 N01N 90.7(6)
N01J Fe1 N017 93.2(6)
N01J Fe1 N01A 173.3(7)
N01J Fe1 N01I 82.2(7)
N01J Fe1 N01N 92.2(7)
N01N Fe1 N01A 81.4(7)
N01O Fe1 N017 80.7(7)
N01O Fe1 N01A 84.2(6)
N01O Fe1 N01I 174.9(7)
N01O Fe1 N01J 94.0(7)
N01O Fe1 N01N 92.9(7)
N01E Fe2 N01F 103.0(6)
N01E Fe2 N01R 167.6(6)
N01E Fe2 N022 94.0(6)
N01R Fe2 N01F 87.6(6)
N01R Fe2 N022 76.8(6)
N01U Fe2 N01E 78.9(7)
N01U Fe2 N01F 164.8(7)
N01U Fe2 N01R 92.6(7)
N01U Fe2 N022 89.3(6)
N01U Fe2 N024 89.6(7)
N022 Fe2 N01F 105.6(6)
N024 Fe2 N01E 103.1(6)
N024 Fe2 N01F 75.3(6)
N024 Fe2 N01R 85.7(6)
N024 Fe2 N022 162.4(6)
N025 Fe3 N02C 95.8(7)
N025 Fe3 N02G 77.1(7)
N025 Fe3 N02K 163.4(7)
N025 Fe3 N02Q 91.0(8)
N02C Fe3 N02G 105.3(7)
N02D Fe3 N025 87.2(8)
N02D Fe3 N02C 169.5(7)
N02D Fe3 N02G 85.2(7)
N02D Fe3 N02K 77.4(7)
N02D Fe3 N02Q 92.6(8)
N02K Fe3 N02C 100.4(7)
N02K Fe3 N02G 95.2(6)
N02K Fe3 N02Q 95.8(7)
N02Q Fe3 N02C 77.3(8)
N02Q Fe3 N02G 168.0(7)
N01K Fe4 N019 93.2(7)
N01K Fe4 N01Z 172.0(7)
N01K Fe4 N027 96.4(7)
N01Z Fe4 N019 79.7(7)
N01Z Fe4 N027 87.5(7)
N020 Fe4 N019 92.5(7)
N020 Fe4 N01K 79.0(8)
N020 Fe4 N01Z 97.5(8)
N020 Fe4 N027 173.5(8)
N027 Fe4 N019 92.3(7)
N03Q Fe4 N019 171.2(8)
N03Q Fe4 N01K 92.3(7)
N03Q Fe4 N01Z 95.2(7)
N03Q Fe4 N020 95.3(8)
N03Q Fe4 N027 80.2(8)
N01G Fe5 N01D 80.3(7)
N01G Fe5 N01L 93.3(7)
N01G Fe5 N01T 92.0(7)
N01G Fe5 N01V 172.1(8)
N01G Fe5 N021 90.1(7)
N01L Fe5 N01D 173.1(7)
N01L Fe5 N01V 90.7(7)
N01T Fe5 N01D 87.7(7)
N01T Fe5 N01L 95.4(7)
N01T Fe5 N01V 81.0(7)
N01T Fe5 N021 176.2(7)
N01V Fe5 N01D 95.9(7)
N021 Fe5 N01D 95.8(7)
N021 Fe5 N01L 81.2(8)
N021 Fe5 N01V 97.2(7)
N01B Fe6 N031 97.2(8)
N01X Fe6 N01B 173.3(8)
N01X Fe6 N031 89.4(8)
N01X Fe6 N03G 91.0(8)
N02B Fe6 N01B 95.9(7)
N02B Fe6 N01X 82.1(8)
N02B Fe6 N031 94.8(8)
N02B Fe6 N03G 172.2(8)
N035 Fe6 N01B 80.1(8)
N035 Fe6 N01X 93.5(8)
N035 Fe6 N02B 89.7(7)
N035 Fe6 N031 175.0(8)
N035 Fe6 N03G 94.3(8)
N03G Fe6 N01B 91.3(8)
N03G Fe6 N031 81.5(9)
N02Y Fe7 N02J 96.2(8)
N02Y Fe7 N034 81.9(9)
N02Y Fe7 N03M 97.1(8)
N034 Fe7 N02J 171.7(9)
N034 Fe7 N03M 91.6(8)
N03M Fe7 N02J 96.7(8)
N044 Fe7 N02J 79.8(9)
N044 Fe7 N02Y 90.2(8)
N044 Fe7 N034 92.1(9)
N044 Fe7 N03M 172.2(9)
N044 Fe7 N0B0 92.2(9)
N0B0 Fe7 N02J 88.3(8)
N0B0 Fe7 N02Y 175.2(9)
N0B0 Fe7 N034 93.9(9)
N0B0 Fe7 N03M 80.7(9)
C09Q S009 C05Q 91.3(11)
C08R S00A C07Y 91.4(12)
C0AN S00B C04Y 87.8(11)
C066 S00C C07S 89.3(11)
C09C S00D C08Q 90.2(11)
C08J S00E C0A9 89.8(12)
C07W S00F C088 90.1(12)
C078 S00G C09H 90.1(12)
C08P S00H C09L 90.4(12)
C0AA S00I C06X 91.6(12)
C093 S00J C07U 89.4(12)
C0B5 S00K C0AJ 89.5(12)
C09S S00L C0AD 89.6(13)
C07V S00M C0AM 92.0(13)
C098 S00N C087 91.8(13)
C0AE S00O C0BB 88.4(15)
C0A4 S00P C09M 91.5(13)
C074 S00Q C0AQ 87.6(15)
C09X S00R C0AU 87.2(14)
C0BG S00S C0AK 89.6(15)
C0AB S00T C0BO 86.9(16)
C0AR S00U C0BV 90.4(16)
C0BA S00V C0B6 89.5(16)
C09F S00W C0BM 92.6(15)
C01S N017 Fe1 126.3(13)
C04T N017 Fe1 117.9(14)
C04T N017 C01S 115.7(17)
C02E N019 Fe4 130.1(13)
C04E N019 Fe4 114.8(13)
C04E N019 C02E 114.2(16)
C030 N01A Fe1 128.4(13)
C05W N01A Fe1 113.9(14)
C05W N01A C030 117.0(17)
C061 N01B Fe6 126.8(16)
C08T N01B Fe6 114.9(19)
C08T N01B C061 118(2)
C03H N01C Fe00 120.3(15)
C03H N01C C058 111.9(18)
C058 N01C Fe00 127.8(13)
C02U N01D Fe5 125.3(13)
C047 N01D Fe5 113.5(14)
C047 N01D C02U 121.0(17)
C069 N01E Fe2 133.0(14)
C085 N01E Fe2 113.6(15)
C085 N01E C069 113.4(19)
C06A N01F Fe2 115.2(14)
C06A N01F C06G 115.0(17)
C06G N01F Fe2 129.6(13)
C02I N01G Fe5 114.6(14)
C09C N01G Fe5 136.1(16)
C09C N01G C02I 109.3(18)
C03N N01H Fe00 125.5(12)
C04J N01H Fe00 115.8(15)
C04J N01H C03N 116.4(17)
C03P N01I Fe1 127.1(13)
C06R N01I Fe1 114.3(14)
C06R N01I C03P 118.7(17)
C041 N01J Fe1 113.6(14)
C07Y N01J Fe1 134.2(16)
C07Y N01J C041 112.0(18)
C067 N01K Fe4 127.4(15)
C07N N01K Fe4 114.7(16)
C07N N01K C067 117.9(19)
C048 N01L Fe5 113.0(15)
C07U N01L Fe5 134.5(17)
C07U N01L C048 112(2)
C05E N01N Fe1 110.7(13)
C05Q N01N Fe1 134.7(14)
C05Q N01N C05E 114.6(17)
C04Q N01O Fe1 112.8(14)
C066 N01O Fe1 137.1(15)
C066 N01O C04Q 108.8(19)
C04Y N01P Fe00 134.1(15)
C04Y N01P C08S 111.1(18)
C08S N01P Fe00 113.2(14)
C06X N01Q Fe00 132.2(15)
C08D N01Q Fe00 116.1(15)
C08D N01Q C06X 111.7(19)
C051 N01R Fe2 110.1(15)
C0AJ N01R Fe2 132.8(16)
C0AJ N01R C051 116(2)
C03I C01S N017 124.5(18)
C03I C01S C060 116.5(19)
C060 C01S N017 119.0(17)
C06U N01T Fe5 114.3(15)
C08J N01T Fe5 139.4(17)
C08J N01T C06U 106(2)
C05R N01U Fe2 111.3(16)
C07V N01U Fe2 140.5(16)
C07V N01U C05R 108(2)
C04L N01V Fe5 124.6(14)
C07I N01V Fe5 115.6(16)
C07I N01V C04L 119.8(18)
C029 N01W Fe00 128.0(14)
C05H N01W Fe00 112.5(15)
C05H N01W C029 119.5(19)
C05A N01X Fe6 113.3(15)
C09H N01X Fe6 137.3(18)
C09H N01X C05A 109(2)
C04F N01Y Fe00 113.7(15)
C088 N01Y Fe00 136.5(17)
C088 N01Y C04F 109.6(19)
C059 N01Z Fe4 112.9(14)
C08P N01Z Fe4 136.7(16)
C08P N01Z C059 110.4(19)
C02X N020 Fe4 117.7(17)
C0AQ N020 Fe4 140(2)
C0AQ N020 C02X 102(2)
C04M N021 Fe5 127.9(14)
C04U N021 Fe5 113.7(15)
C04U N021 C04M 118.4(19)
C053 N022 Fe2 128.5(13)
C063 N022 Fe2 113.4(15)
C063 N022 C053 118.1(18)
C06I N024 Fe2 114.5(14)
C098 N024 Fe2 133.5(15)
C098 N024 C06I 110.4(19)
C084 N025 Fe3 112.8(15)
C0A4 N025 Fe3 137.0(17)
C0A4 N025 C084 108(2)
C04A N027 Fe4 130.3(16)
C09B N027 Fe4 113.5(17)
C09B N027 C04A 115(2)
C030 C028 C05B 118.0(19)
C042 C029 N01W 124(2)
C042 C029 C089 119(2)
C089 C029 N01W 117.1(19)
C03P C02A C043 121(2)
C05I N02B Fe6 117.2(15)
C05I N02B C06H 114.9(17)
C06H N02B Fe6 127.9(13)
C07L N02C Fe3 126.1(14)
C09N N02C Fe3 114.9(17)
C09N N02C C07L 119(2)
C07R N02D Fe3 111.3(17)
C0BG N02D Fe3 137.1(18)
C0BG N02D C07R 111(2)
C03L C02E N019 122.8(19)
C03L C02E C03S 119(2)
C03S C02E N019 117.6(18)
C06J N02G Fe3 128.5(14)
C071 N02G Fe3 115.7(15)
C071 N02G C06J 113.0(18)
C047 C02I N01G 113.6(19)
C08Q C02I N01G 115.4(19)
C08Q C02I C047 130(2)
C05F N02J Fe7 127.6(15)
C065 N02J Fe7 112.7(17)
C065 N02J C05F 120(2)
C08B N02K Fe3 128.2(16)
C095 N02K Fe3 117.5(17)
C095 N02K C08B 113(2)
C08V N02Q Fe3 112.4(19)
C08V N02Q C0AR 111(2)
C0AR N02Q Fe3 136(2)
C06H C02R C06P 117(2)
C05S C02T C03C 123.5(19)
C06D C02T C03C 119.6(18)
C06D C02T C05S 116.8(19)
C03V C02U N01D 122.1(19)
C03V C02U C06E 120(2)
C06E C02U N01D 117.9(19)
N020 C02X C07N 107(2)
C074 C02X N020 119(2)
C074 C02X C07N 133(2)
C08C N02Y Fe7 127.9(17)
C08N N02Y Fe7 115.1(17)
C08N N02Y C08C 117(2)
C028 C030 N01A 120.1(18)
C04N C030 N01A 118.4(18)
C04N C030 C028 121.3(19)
C05G N031 Fe6 129.6(16)
C097 N031 Fe6 115.7(17)
C097 N031 C05G 115(2)
C05O C032 C04H 121(2)
C03V C033 C04O 118(2)
C056 N034 Fe7 110.1(18)
C0AU N034 Fe7 133(2)
C0AU N034 C056 114(3)
C0A7 N035 Fe6 117.6(17)
C0BB N035 Fe6 137.9(19)
C0BB N035 C0A7 104(2)
C05D C038 C05G 122(2)
C03Y C039 C04X 118.7(19)
C05B C039 C03Y 120(2)
C05B C039 C04X 121.2(19)
C06Y C03C C02T 122.0(19)
C06Y C03C C079 113.0(19)
C079 C03C C02T 124.9(19)
C064 C03D C06C 118(2)
C064 C03D C07F 124(2)
C06C C03D C07F 118.0(19)
C04C C03E C05Y 117.9(19)
C04C C03E C07G 123.3(19)
C05Y C03E C07G 118.7(18)
C081 N03G Fe6 107.2(17)
C0AB N03G Fe6 135(2)
C0AB N03G C081 118(3)
N01C C03H C04F 112(2)
C01S C03I C06C 122(2)
C06D C03K C04M 120.9(19)
C02E C03L C04B 122(2)
C080 N03M Fe7 122.5(15)
C0A8 N03M Fe7 118.3(19)
C0A8 N03M C080 119(2)
C03Z C03N N01H 123.6(19)
C03Z C03N C04S 121(2)
C04S C03N N01H 114.9(18)
C02A C03P N01I 119.4(19)
C02A C03P C057 121(2)
C057 C03P N01I 119.4(18)
C090 N03Q Fe4 114.4(17)
C0BA N03Q Fe4 140(2)
C0BA N03Q C090 105(3)
C069 C03R C077 119(2)
C02E C03S C05U 120(2)
C058 C03T C04K 119(2)
C079 C03U C04A 123(2)
C02U C03V C033 122(2)
C04V C03X C08L 111(2)
C05L C03X C04V 126(2)
C05L C03X C08L 123(2)
C039 C03Y C04N 119(2)
C03N C03Z C05Y 121(2)
N01J C041 C06R 112.7(19)
N01J C041 C08R 115(2)
C08R C041 C06R 132(2)
C029 C042 C07X 124(2)
C062 C043 C02A 119(2)
C05X N044 Fe7 120.0(17)
C0AD N044 Fe7 135(2)
C0AD N044 C05X 105(2)
C05P C046 C07J 118(2)
N01D C047 C02I 118(2)
N01L C048 C04U 114(2)
C093 C048 N01L 111(2)
C093 C048 C04U 135(2)
N027 C04A C03U 123(2)
C04P C04A N027 121(2)
C04P C04A C03U 116(2)
C04X C04B C03L 119(2)
C03E C04C C04S 122(2)
N019 C04E C059 115.1(18)
N01Y C04F C03H 113(2)
C07W C04F N01Y 113(2)
C07W C04F C03H 134(2)
C05S C04G C04M 118(2)
C06G C04H C032 119(2)
C05V C04I C04O 123(2)
C05V C04I C073 117(2)
C073 C04I C04O 119(2)
N01H C04J C08D 115(2)
C03T C04K C05K 123(2)
C06K C04L N01V 121(2)
C06K C04L C06M 123(2)
C06M C04L N01V 116.0(19)
C03K C04M N021 121.6(19)
C03K C04M C04G 120.1(19)
C04G C04M N021 118.3(18)
C030 C04N C03Y 120(2)
C033 C04O C04I 120(2)
C033 C04O C08K 120(2)
C08K C04O C04I 120(2)
C06Y C04P C04A 121(2)
N01O C04Q C04T 116(2)
C07S C04Q N01O 116(2)
C07S C04Q C04T 128(2)
C06N C04R C05K 115.2(19)
C077 C04R C05K 124(2)
C077 C04R C06N 121(2)
C03N C04S C04C 116(2)
N017 C04T C04Q 111(2)
N021 C04U C048 117(2)
C083 C04V C03X 124(2)
C08A C04W C052 122(2)
C04B C04X C039 120.2(19)
C05U C04X C039 120.6(19)
C05U C04X C04B 119.1(19)
N01P C04Y S00B 114.3(16)
C05T C050 C053 121(2)
N01R C051 C063 122(2)
N01R C051 C0B5 112(2)
C0B5 C051 C063 126(2)
C04W C052 C06S 124(2)
C04W C052 C09Y 118(2)
C09Y C052 C06S 117(2)
N022 C053 C09A 120.0(19)
C050 C053 N022 121.8(19)
C050 C053 C09A 118(2)
C08N C056 N034 117(2)
C08N C056 C09X 135(3)
C09X C056 N034 108(2)
C07Z C057 C03P 117(2)
C03T C058 N01C 119(2)
C03T C058 C08W 120(2)
C08W C058 N01C 120(2)
N01Z C059 C04E 117.1(19)
C09L C059 N01Z 115(2)
C09L C059 C04E 127(2)
N01X C05A C05I 114(2)
C078 C05A N01X 116(2)
C078 C05A C05I 130(2)
C039 C05B C028 122(2)
C06V C05C C062 121(2)
C06V C05C C076 121(2)
C076 C05C C062 118(2)
C038 C05D C05L 124(2)
N01N C05E C05W 118.1(19)
N01N C05E C09Q 110.7(19)
C09Q C05E C05W 131(2)
C06O C05F N02J 116(2)
C07J C05F N02J 122(2)
C07J C05F C06O 122(2)
N031 C05G C068 121(2)
C038 C05G N031 120(2)
C038 C05G C068 118(2)
N01W C05H C08S 119(2)
N02B C05I C05A 112.9(19)
C08I C05J C086 125(2)
C04K C05K C04R 116.4(19)
C08H C05K C04K 117(2)
C08H C05K C04R 126(2)
C03X C05L C05D 123(2)
C03X C05L C06W 126(2)
C05D C05L C06W 111(2)
C08L C05M C08C 126(2)
C069 C05N C06N 120(2)
C032 C05O C05P 119(2)
C032 C05O C06Z 121(2)
C06Z C05O C05P 120(2)
C046 C05P C05O 122(2)
C06F C05P C046 125(2)
C06F C05P C05O 113(2)
N01N C05Q S009 113.0(15)
N01U C05R C085 118(2)
N01U C05R C0AM 116(2)
C0AM C05R C085 126(2)
C04G C05S C02T 122(2)
C050 C05T C08F 123(2)
C04X C05U C03S 121(2)
C04I C05V C09G 123(3)
N01A C05W C05E 115(2)
N044 C05X C065 107(2)
C09S C05X N044 126(2)
C09S C05X C065 127(2)
C03Z C05Y C03E 121(2)
C07L C05Z C076 118(2)
C064 C060 C01S 119(2)
C07O C061 N01B 120(2)
C09P C061 N01B 116(2)
C09P C061 C07O 123(3)
C043 C062 C05C 117.3(19)
C043 C062 C07Z 118(2)
C07Z C062 C05C 124(2)
N022 C063 C051 118(2)
C03D C064 C060 124(2)
N02J C065 C05X 121(2)
N01O C066 S00C 117.0(18)
C07A C067 N01K 113(2)
C07K C067 N01K 125(2)
C07K C067 C07A 122(2)
C06W C068 C05G 120(2)
C03R C069 N01E 120(2)
C05N C069 N01E 117(2)
C05N C069 C03R 122(2)
N01F C06A C06I 118(2)
C03D C06C C03I 120(2)
C03K C06D C02T 122(2)
C08K C06E C02U 119(2)
C05P C06F C06O 117(2)
C04H C06G N01F 118.1(19)
C04H C06G C08M 120(2)
C08M C06G N01F 121.7(19)
C02R C06H N02B 118.9(19)
C02R C06H C06Q 124(2)
C06Q C06H N02B 117.0(19)
N024 C06I C06A 116(2)
C087 C06I N024 116(2)
C087 C06I C06A 128(2)
C07D C06J N02G 120(2)
C09G C06J N02G 117(2)
C09G C06J C07D 123(2)
C04L C06K C070 120(2)
C07G C06L C06Q 122(2)
C04L C06M C08G 118(2)
C05N C06N C04R 118(2)
C05F C06O C06F 119(2)
C07G C06P C02R 120(2)
C06H C06Q C06L 117(2)
N01I C06R C041 117(2)
C07X C06S C052 117(2)
C07X C06S C08Y 119(2)
C08Y C06S C052 124(2)
C07C C06T C09P 121(2)
N01T C06U C07I 115(2)
N01T C06U C0A9 119(2)
C0A9 C06U C07I 126(2)
C05C C06V C08X 116(3)
C068 C06W C05L 124(2)
N01Q C06X S00I 112.4(17)
C04P C06Y C03C 124(2)
C05O C06Z C08M 118(2)
C06K C070 C07F 120(2)
N02G C071 C084 114(2)
C04I C073 C07D 122(2)
C02X C074 S00Q 111(2)
C05C C076 C05Z 119(2)
C04R C077 C03R 120(2)
C05A C078 S00G 110.7(18)
C03U C079 C03C 123(2)
C094 C07A C067 117(2)
C06T C07C C08F 117(2)
C07H C07C C06T 117(2)
C07H C07C C08F 125(2)
C06J C07D C073 118(2)
N03J C07E C0AI 175(3)
C070 C07F C03D 120(2)
C08G C07F C03D 121(2)
C08G C07F C070 118(2)
C06L C07G C03E 123(2)
C06L C07G C06P 119(2)
C06P C07G C03E 118.3(19)
C07O C07H C07C 122(2)
N01V C07I C06U 114(2)
C05F C07J C046 119(2)
C067 C07K C09I 117(2)
C05Z C07L N02C 117(2)
C05Z C07L C08X 124(3)
C08X C07L N02C 118(2)
N01K C07N C02X 121(2)
C07H C07O C061 120(3)
N02D C07R C095 121(2)
N02D C07R C0AK 112(3)
C0AK C07R C095 126(3)
C04Q C07S S00C 109.3(17)
N01L C07U S00J 114.2(19)
N01U C07V S00M 116.8(19)
C04F C07W S00F 112(2)
C06S C07X C042 118(2)
N01J C07Y S00A 112.6(17)
C057 C07Z C062 123(2)
C08A C080 N03M 124(2)
C08A C080 C0B2 121(3)
C0B2 C080 N03M 115(2)
C097 C081 N03G 125(3)
C097 C081 C0BO 124(3)
C0BO C081 N03G 111(3)
C04V C083 C08C 125(2)
N025 C084 C071 117(2)
C09M C084 N025 117(2)
C09M C084 C071 125(2)
N01E C085 C05R 118(2)
C05J C086 C08B 121(2)
C06I C087 S00N 109(2)
N01Y C088 S00F 114.8(18)
C08Y C089 C029 117(2)
C080 C08A C04W 121(2)
N02K C08B C086 120(2)
N02K C08B C09E 127(2)
C086 C08B C09E 113(3)
N02Y C08C C05M 129(2)
N02Y C08C C083 121(2)
C05M C08C C083 110(2)
N01Q C08D C04J 113(2)
N01Q C08D C0AA 117(2)
C0AA C08D C04J 130(2)
C05T C08F C07C 121(2)
C05T C08F C09D 116(2)
C09D C08F C07C 123(2)
C07F C08G C06M 121(2)
C05K C08H C08W 121(2)
C05J C08I C08O 126(2)
C05J C08I C0AS 116(2)
C0AS C08I C08O 117(2)
N01T C08J S00E 118.9(19)
C06E C08K C04O 121(2)
C05M C08L C03X 124(2)
C06G C08M C06Z 120(2)
N02Y C08N C056 115(2)
C094 C08O C08I 123(2)
C094 C08O C09I 116(2)
C09I C08O C08I 121(2)
N01Z C08P S00H 114.8(18)
C02I C08Q S00D 108.7(17)
C041 C08R S00A 108.9(19)
C05H C08S N01P 113(2)
C0AN C08S N01P 113(2)
C0AN C08S C05H 134(2)
N01B C08T C0A7 122(3)
N02Q C08V C09N 119(3)
N02Q C08V C0BV 116(3)
C0BV C08V C09N 125(3)
C058 C08W C08H 119(2)
C07L C08X C06V 121(3)
C06S C08Y C089 123(2)
N08E C08Z C0BD 176(3)
N03Q C090 C09B 112(2)
C0B6 C090 N03Q 118(3)
C0B6 C090 C09B 129(3)
C048 C093 S00J 113(2)
C08O C094 C07A 124(2)
N02K C095 C07R 112(2)
C081 C097 N031 111(2)
N024 C098 S00N 112.3(17)
C053 C09A C09D 119(2)
N027 C09B C090 119(2)
N01G C09C S00D 116.1(17)
C09A C09D C08F 122(2)
C0AS C09E C08B 126(3)
N0B0 C09F S00W 115(2)
C06J C09G C05V 117(3)
N01X C09H S00G 114.3(19)
C07K C09I C08O 125(3)
C059 C09L S00H 108.9(18)
C084 C09M S00P 109.0(19)
N02C C09N C08V 116(3)
F00Y B09O F00X 112(3)
F00Y B09O F010 111(3)
F00Z B09O F00X 106(2)
F00Z B09O F00Y 110(3)
F00Z B09O F010 109(3)
F010 B09O F00X 109(3)
C061 C09P C06T 116(2)
C05E C09Q S009 110.4(18)
C05X C09S S00L 104.2(18)
N07B C09W C0B3 179(4)
C056 C09X S00R 115(2)
C0B2 C09Y C052 121(3)
N025 C0A4 S00P 114.4(19)
N035 C0A7 C08T 105(2)
C0AE C0A7 N035 116(3)
C0AE C0A7 C08T 139(3)
N03M C0A8 C7 109(2)
C06U C0A9 S00E 106.2(18)
C08D C0AA S00I 107.2(18)
N03G C0AB S00T 114(2)
N044 C0AD S00L 116(2)
C0A7 C0AE S00O 113(2)
F036 B0AF F02V 104(3)
F03F B0AF F02V 111(3)
F03F B0AF F036 113(3)
F03F B0AF F03O 115(3)
F03O B0AF F02V 106(3)
F03O B0AF F036 108(3)
N01R C0AJ S00K 110.0(18)
C07R C0AK S00S 111(2)
C05R C0AM S00M 107(2)
C08S C0AN S00B 114.0(19)
N020 C0AQ S00Q 119(3)
N02Q C0AR S00U 115(2)
C09E C0AS C08I 118(3)
N034 C0AU S00R 114(2)
F011 B0AZ F014 100(3)
F016 B0AZ F011 110(3)
F016 B0AZ F014 108(3)
F85 B0AZ F011 110(3)
F85 B0AZ F014 110(3)
F85 B0AZ F016 118(3)
C09F N0B0 Fe7 139(2)
C7 N0B0 Fe7 114(2)
C7 N0B0 C09F 107(3)
C09Y C0B2 C080 117(3)
N09T C0B4 C0BR 140(9)
C051 C0B5 S00K 112(2)
C090 C0B6 S00V 109(2)
N03Q C0BA S00V 118(3)
N035 C0BB S00O 118(2)
C0B7 C0BF N0BJ 164(5)
N02D C0BG S00S 116(2)
C7 C0BM S00W 103(2)
C081 C0BO S00T 110(3)
C08V C0BV S00U 107(2)
F012 B83 F02O 97(2)
F02S B83 F012 111(3)
F02S B83 F02O 109(3)
F02S B83 F69 124(3)
F69 B83 F012 106(3)
F69 B83 F02O 107(3)
F01M B35 F07P 103(3)
F01M B35 F62 117(3)
F037 B35 F01M 122(4)
F037 B35 F07P 100(3)
F037 B35 F62 111(3)
F07P B35 F62 97(3)
N09J C18 C50 171(3)
F7 B2 F8 111.0(15)
F9 B2 F7 106.9(15)
F9 B2 F8 110.6(16)
F9 B2 F12 108.7(16)
F12 B2 F7 110.3(16)
F12 B2 F8 109.3(15)
F14 B1 F15 110.7(17)
F14 B1 F16 108.6(17)
F14 B1 F17 112.0(17)
F16 B1 F15 104.3(15)
F17 B1 F15 108.6(16)
F17 B1 F16 112.4(16)
F19 B3A F18 109.3(14)
F19 B3A F13 110.5(15)
F1A B3A F18 104.6(14)
F1A B3A F19 116.4(16)
F1A B3A F13 109.7(15)
F13 B3A F18 105.7(14)
F0BA B3B F18 106.2(19)
F0BA B3B F9AA 105(2)
F8AA B3B F18 112(2)
F8AA B3B F0BA 101(2)
F8AA B3B F9AA 103(2)
F9AA B3B F18 126(2)
F02H B60 F03B 109(2)
F02H B60 F040 110(2)
F040 B60 F03B 108(2)
F0AH B60 F02H 114(2)
F0AH B60 F03B 106(2)
F0AH B60 F040 110(2)
F1AA B127 F2AA 107(2)
F1AA B127 F3AA 107(2)
F2AA B127 F3AA 110(2)
F3 B127 F1AA 110(2)
F3 B127 F2AA 115(2)
F3 B127 F3AA 107(2)
F03W B86 F07M 101(2)
F03W B86 F0AG 108(2)
F045 B86 F03W 119(3)
F045 B86 F07M 111(3)
F045 B86 F0AG 109(2)
F0AG B86 F07M 108(3)
F5AA B23 F0AA 103(3)
F5AA B23 F4 102(3)
F0AA B23 F4 99(3)
F4AA B23 F5AA 123(4)
F4AA B23 F0AA 117(3)
F4AA B23 F4 111(3)
F1 B4 F6 112.7(19)
F2 B4 F1 109.0(18)
F2 B4 F6 108.5(18)
F5 B4 F1 110.9(18)
F5 B4 F2 108.5(18)
F5 B4 F6 107.2(18)
F1D B6 F1F 116(2)
F1D B6 F6AA 124(2)
F1D B6 F7AA 95(2)
F1F B6 F6AA 117(2)
F1F B6 F7AA 96(2)
F6AA B6 F7AA 98(2)
N0B0 C7 C0A8 118(3)
N0B0 C7 C0BM 122(3)
C0BM C7 C0A8 120(2)

loop_
_geom_bond_atom_site_label_1
_geom_bond_atom_site_label_2
_geom_bond_distance
Fe00 N01C 1.925(16)
Fe00 N01H 2.015(16)
Fe00 N01P 1.952(17)
Fe00 N01Q 1.947(18)
Fe00 N01W 2.000(17)
Fe00 N01Y 1.964(18)
Fe1 N017 1.963(16)
Fe1 N01A 2.031(16)
Fe1 N01I 1.982(17)
Fe1 N01J 1.959(16)
Fe1 N01N 2.003(16)
Fe1 N01O 1.923(17)
Fe2 N01E 2.166(17)
Fe2 N01F 2.214(16)
Fe2 N01R 2.203(16)
Fe2 N01U 2.140(18)
Fe2 N022 2.213(16)
Fe2 N024 2.165(17)
Fe3 N025 2.107(19)
Fe3 N02C 2.162(18)
Fe3 N02D 2.10(2)
Fe3 N02G 2.202(17)
Fe3 N02K 2.132(17)
Fe3 N02Q 2.15(2)
Fe4 N019 2.070(16)
Fe4 N01K 2.046(18)
Fe4 N01Z 2.050(17)
Fe4 N020 2.01(2)
Fe4 N027 2.056(19)
Fe4 N03Q 2.01(2)
Fe5 N01D 2.022(16)
Fe5 N01G 1.938(17)
Fe5 N01L 1.986(18)
Fe5 N01T 1.953(18)
Fe5 N01V 2.010(17)
Fe5 N021 1.983(18)
Fe6 N01B 1.987(18)
Fe6 N01X 1.981(19)
Fe6 N02B 1.964(17)
Fe6 N031 2.01(2)
Fe6 N035 1.923(19)
Fe6 N03G 1.99(2)
Fe7 N02J 2.020(19)
Fe7 N02Y 1.95(2)
Fe7 N034 1.99(2)
Fe7 N03M 1.993(18)
Fe7 N044 1.91(2)
Fe7 N0B0 1.95(2)
S009 C05Q 1.70(2)
S009 C09Q 1.69(2)
S00A C07Y 1.73(2)
S00A C08R 1.68(3)
S00B C04Y 1.73(2)
S00B C0AN 1.70(2)
S00C C066 1.71(2)
S00C C07S 1.72(2)
S00D C08Q 1.74(2)
S00D C09C 1.68(2)
S00E C08J 1.69(2)
S00E C0A9 1.71(2)
S00F C07W 1.67(2)
S00F C088 1.70(2)
S00G C078 1.68(2)
S00G C09H 1.69(3)
S00H C08P 1.69(2)
S00H C09L 1.71(2)
S00I C06X 1.73(2)
S00I C0AA 1.72(2)
S00J C07U 1.71(2)
S00J C093 1.66(3)
S00K C0AJ 1.78(2)
S00K C0B5 1.67(2)
S00L C09S 1.75(2)
S00L C0AD 1.76(3)
S00M C07V 1.67(2)
S00M C0AM 1.70(3)
S00N C087 1.70(2)
S00N C098 1.68(2)
S00O C0AE 1.66(3)
S00O C0BB 1.69(3)
S00P C09M 1.70(2)
S00P C0A4 1.68(3)
S00Q C074 1.67(2)
S00Q C0AQ 1.70(3)
S00R C09X 1.70(3)
S00R C0AU 1.76(3)
S00S C0AK 1.69(3)
S00S C0BG 1.67(3)
S00T C0AB 1.75(3)
S00T C0BO 1.79(4)
S00U C0AR 1.67(3)
S00U C0BV 1.72(3)
S00V C0B6 1.71(3)
S00V C0BA 1.69(4)
S00W C09F 1.61(3)
S00W C0BM 1.751(17)
F00X B09O 1.40(4)
F00Y B09O 1.38(4)
F00Z B09O 1.37(3)
F010 B09O 1.40(4)
F011 B0AZ 1.44(4)
F012 B83 1.433(19)
F014 B0AZ 1.45(4)
F016 B0AZ 1.33(4)
N017 C01S 1.44(2)
N017 C04T 1.32(2)
N019 C02E 1.42(2)
N019 C04E 1.32(2)
N01A C030 1.43(2)
N01A C05W 1.31(2)
N01B C061 1.46(3)
N01B C08T 1.19(2)
N01C C03H 1.31(2)
N01C C058 1.49(2)
N01D C02U 1.46(2)
N01D C047 1.30(2)
N01E C069 1.45(2)
N01E C085 1.28(2)
N01F C06A 1.29(2)
N01F C06G 1.45(2)
N01G C02I 1.40(2)
N01G C09C 1.33(2)
N01H C03N 1.47(2)
N01H C04J 1.25(2)
N01I C03P 1.42(2)
N01I C06R 1.27(2)
N01J C041 1.37(2)
N01J C07Y 1.29(2)
N01K C067 1.46(3)
N01K C07N 1.30(2)
N01L C048 1.39(2)
N01L C07U 1.30(2)
F01M B35 1.33(4)
N01N C05E 1.37(2)
N01N C05Q 1.30(2)
N01O C04Q 1.39(2)
N01O C066 1.30(2)
N01P C04Y 1.31(2)
N01P C08S 1.40(2)
N01Q C06X 1.34(2)
N01Q C08D 1.34(2)
N01R C051 1.34(2)
N01R C0AJ 1.28(2)
C01S C03I 1.36(2)
C01S C060 1.40(2)
N01T C06U 1.37(2)
N01T C08J 1.28(2)
N01U C05R 1.37(3)
N01U C07V 1.34(2)
N01V C04L 1.46(2)
N01V C07I 1.30(2)
N01W C029 1.42(2)
N01W C05H 1.31(2)
N01X C05A 1.36(2)
N01X C09H 1.33(3)
N01Y C04F 1.42(2)
N01Y C088 1.30(2)
N01Z C059 1.37(2)
N01Z C08P 1.31(2)
N020 C02X 1.44(3)
N020 C0AQ 1.29(3)
N021 C04M 1.41(2)
N021 C04U 1.33(2)
N022 C053 1.40(2)
N022 C063 1.30(2)
N024 C06I 1.37(2)
N024 C098 1.36(2)
N025 C084 1.38(2)
N025 C0A4 1.36(3)
N027 C04A 1.39(2)
N027 C09B 1.30(3)
C028 C030 1.37(2)
C028 C05B 1.41(2)
C029 C042 1.32(2)
C029 C089 1.42(3)
C02A C03P 1.32(2)
C02A C043 1.41(2)
N02B C05I 1.30(2)
N02B C06H 1.47(2)
N02C C07L 1.46(3)
N02C C09N 1.27(2)
N02D C07R 1.35(3)
N02D C0BG 1.34(3)
C02E C03L 1.36(2)
C02E C03S 1.39(3)
N02G C06J 1.45(2)
N02G C071 1.28(2)
F02H B60 1.368(19)
C02I C047 1.39(2)
C02I C08Q 1.37(3)
N02J C05F 1.47(3)
N02J C065 1.24(2)
N02K C08B 1.37(3)
N02K C095 1.29(3)
F02O B83 1.49(4)
N02Q C08V 1.31(3)
N02Q C0AR 1.32(3)
C02R C06H 1.35(2)
C02R C06P 1.42(2)
F02S B83 1.31(4)
C02T C03C 1.45(2)
C02T C05S 1.41(2)
C02T C06D 1.38(2)
C02U C03V 1.36(2)
C02U C06E 1.42(3)
F02V B0AF 1.45(4)
C02X C074 1.26(3)
C02X C07N 1.48(3)
N02Y C08C 1.34(2)
N02Y C08N 1.34(3)
C030 C04N 1.37(2)
N031 C05G 1.41(2)
N031 C097 1.34(2)
C032 C04H 1.42(3)
C032 C05O 1.35(2)
C033 C03V 1.39(2)
C033 C04O 1.40(3)
N034 C056 1.41(3)
N034 C0AU 1.29(3)
N035 C0A7 1.43(3)
N035 C0BB 1.33(3)
F036 B0AF 1.42(4)
F037 B35 1.30(4)
C038 C05D 1.30(2)
C038 C05G 1.39(3)
C039 C03Y 1.39(3)
C039 C04X 1.48(3)
C039 C05B 1.36(2)
F03B B60 1.373(19)
C03C C06Y 1.39(3)
C03C C079 1.44(3)
C03D C064 1.32(2)
C03D C06C 1.37(3)
C03D C07F 1.50(3)
C03E C04C 1.36(2)
C03E C05Y 1.39(2)
C03E C07G 1.51(3)
F03F B0AF 1.28(4)
N03G C081 1.40(3)
N03G C0AB 1.20(3)
C03H C04F 1.47(3)
C03I C06C 1.37(3)
N03J C07E 1.11(3)
C03K C04M 1.37(2)
C03K C06D 1.37(2)
C03L C04B 1.43(3)
N03M C080 1.45(3)
N03M C0A8 1.25(3)
C03N C03Z 1.33(2)
C03N C04S 1.41(3)
F03O B0AF 1.40(4)
C03P C057 1.42(3)
N03Q C090 1.41(3)
N03Q C0BA 1.31(3)
C03R C069 1.35(3)
C03R C077 1.43(3)
C03S C05U 1.46(3)
C03T C04K 1.37(2)
C03T C058 1.37(2)
C03U C04A 1.40(3)
C03U C079 1.32(2)
F03W B86 1.353(19)
C03X C04V 1.39(3)
C03X C05L 1.38(3)
C03X C08L 1.47(3)
C03Y C04N 1.41(2)
C03Z C05Y 1.37(2)
F040 B60 1.370(19)
C041 C06R 1.48(3)
C041 C08R 1.38(3)
C042 C07X 1.39(3)
C043 C062 1.37(3)
N044 C05X 1.36(2)
N044 C0AD 1.31(3)
F045 B86 1.353(19)
C046 C05P 1.34(3)
C046 C07J 1.41(3)
C048 C04U 1.40(3)
C048 C093 1.38(3)
C04A C04P 1.38(3)
C04B C04X 1.41(3)
C04C C04S 1.41(3)
C04E C059 1.45(3)
C04F C07W 1.34(3)
C04G C04M 1.41(3)
C04G C05S 1.40(2)
C04H C06G 1.35(3)
C04I C04O 1.48(3)
C04I C05V 1.38(3)
C04I C073 1.40(3)
C04J C08D 1.44(3)
C04K C05K 1.39(3)
C04L C06K 1.33(2)
C04L C06M 1.36(2)
C04O C08K 1.40(3)
C04P C06Y 1.37(2)
C04Q C04T 1.43(3)
C04Q C07S 1.38(3)
C04R C05K 1.48(3)
C04R C06N 1.43(3)
C04R C077 1.32(2)
C04V C083 1.34(3)
C04W C052 1.39(3)
C04W C08A 1.36(3)
C04X C05U 1.36(2)
C050 C053 1.39(2)
C050 C05T 1.37(3)
C051 C063 1.43(3)
C051 C0B5 1.37(3)
C052 C06S 1.50(3)
C052 C09Y 1.41(3)
C053 C09A 1.41(3)
C056 C08N 1.36(3)
C056 C09X 1.39(3)
C057 C07Z 1.36(3)
C058 C08W 1.40(3)
C059 C09L 1.37(3)
C05A C05I 1.52(3)
C05A C078 1.34(3)
C05C C062 1.51(3)
C05C C06V 1.34(3)
C05C C076 1.40(3)
C05D C05L 1.44(3)
C05E C05W 1.44(3)
C05E C09Q 1.41(3)
C05F C06O 1.35(3)
C05F C07J 1.34(3)
C05G C068 1.41(3)
C05H C08S 1.39(3)
C05J C086 1.39(3)
C05J C08I 1.33(3)
C05K C08H 1.36(3)
C05L C06W 1.50(3)
C05M C08C 1.37(3)
C05M C08L 1.33(3)
C05N C069 1.33(3)
C05N C06N 1.41(3)
C05O C05P 1.56(3)
C05O C06Z 1.36(3)
C05P C06F 1.32(3)
C05R C085 1.49(3)
C05R C0AM 1.44(3)
C05T C08F 1.39(3)
C05V C09G 1.46(3)
C05X C065 1.49(3)
C05X C09S 1.31(3)
C05Z C076 1.43(3)
C05Z C07L 1.27(3)
C060 C064 1.36(2)
C061 C07O 1.38(3)
C061 C09P 1.38(3)
C062 C07Z 1.38(3)
C067 C07A 1.41(3)
C067 C07K 1.36(3)
C068 C06W 1.31(2)
C06A C06I 1.48(3)
C06E C08K 1.34(3)
C06F C06O 1.43(3)
C06G C08M 1.38(3)
C06H C06Q 1.38(3)
C06I C087 1.34(3)
C06J C07D 1.38(3)
C06J C09G 1.38(3)
C06K C070 1.39(3)
C06L C06Q 1.39(3)
C06L C07G 1.33(3)
C06M C08G 1.41(3)
C06P C07G 1.41(3)
C06S C07X 1.37(3)
C06S C08Y 1.37(2)
C06T C07C 1.42(3)
C06T C09P 1.45(3)
C06U C07I 1.47(3)
C06U C0A9 1.38(3)
C06V C08X 1.45(3)
C06Z C08M 1.44(3)
C070 C07F 1.40(3)
C071 C084 1.53(3)
C073 C07D 1.42(3)
C07A C094 1.39(3)
N07B C09W 1.14(3)
C07C C07H 1.42(3)
C07C C08F 1.45(3)
C07E C0AI 1.48(3)
C07F C08G 1.38(2)
C07H C07O 1.37(3)
C07K C09I 1.37(3)
C07L C08X 1.32(3)
F07M B86 1.371(19)
F07P B35 1.42(4)
C07R C095 1.45(3)
C07R C0AK 1.41(3)
C080 C08A 1.34(3)
C080 C0B2 1.45(3)
C081 C097 1.33(3)
C081 C0BO 1.35(4)
C083 C08C 1.48(3)
C084 C09M 1.35(3)
C086 C08B 1.41(3)
C089 C08Y 1.39(3)
C08B C09E 1.42(3)
C08D C0AA 1.41(3)
N08E C08Z 1.12(3)
C08F C09D 1.41(3)
C08H C08W 1.43(3)
C08I C08O 1.46(3)
C08I C0AS 1.45(3)
C08O C094 1.35(3)
C08O C09I 1.40(3)
C08S C0AN 1.31(3)
C08T C0A7 1.48(3)
C08V C09N 1.50(3)
C08V C0BV 1.40(3)
C08Z C0BD 1.53(4)
C090 C09B 1.44(3)
C090 C0B6 1.34(3)
C09A C09D 1.41(3)
C09E C0AS 1.36(3)
C09F N0B0 1.41(3)
N09J C18 1.17(3)
N09T C0B4 0.94(8)
C09W C0B3 1.41(3)
C09Y C0B2 1.39(3)
C0A7 C0AE 1.30(3)
C0A8 C7 1.56(4)
F0AG B86 1.369(19)
F0AH B60 1.366(19)
B0AZ F85 1.28(4)
N0B0 C7 1.272(17)
C0B4 C0BR 1.45(8)
C0B7 C0BF 1.35(4)
C0BF N0BJ 1.40(5)
C0BM C7 1.393(18)
B83 F69 1.31(4)
B35 F62 1.42(4)
F1AA B127 1.370(19)
F2AA B127 1.378(19)
F3 B127 1.360(19)
F3AA B127 1.382(19)
C18 C50 1.53(3)
B2 F7 1.414(16)
B2 F8 1.415(16)
B2 F9 1.408(16)
B2 F12 1.410(16)
B1 F14 1.347(13)
B1 F15 1.356(13)
B1 F16 1.353(13)
B1 F17 1.353(13)
F18 B3A 1.379(10)
F18 B3B 1.389(10)
F19 B3A 1.378(10)
B3A F1A 1.377(10)
B3A F13 1.379(10)
F0BA B3B 1.387(10)
F8AA B3B 1.386(10)
F9AA B3B 1.387(10)
F5AA B23 1.35(3)
F0AA B23 1.44(3)
F4AA B23 1.24(4)
F4 B23 1.50(4)
B4 F1 1.378(14)
B4 F2 1.377(14)
B4 F5 1.376(14)
B4 F6 1.387(14)
B6 F1D 1.345(14)
B6 F1F 1.345(14)
B6 F6AA 1.347(18)
B6 F7AA 1.414(19)

loop_
_smtbx_masks_void_nr
_smtbx_masks_void_average_x
_smtbx_masks_void_average_y
_smtbx_masks_void_average_z
_smtbx_masks_void_volume
_smtbx_masks_void_count_electrons
1 0.027 -0.025 0.083 41.4 9.2
2 0.000 0.000 0.500 23.9 2.9
3 -0.027 0.025 0.917 41.4 9.4
4 -0.027 0.475 0.417 41.4 9.3
5 0.000 0.500 0.000 23.9 2.9
6 0.027 0.525 0.583 41.4 9.3
7 0.056 0.707 0.791 14.4 0.0
8 0.056 0.793 0.291 14.4 0.0
9 0.287 0.750 -0.041 2000.5 594.5
10 0.209 0.143 0.427 29.7 11.1
11 0.209 0.357 0.927 29.7 11.1
12 0.227 0.571 0.830 18.0 1.5
13 0.227 0.929 0.330 18.0 1.5
14 0.500 0.000 0.500 97.3 29.8
15 0.500 0.500 0.000 97.3 29.8
16 0.500 0.000 0.000 33.5 6.4
17 0.500 0.500 0.500 33.5 6.4
18 0.713 0.250 0.092 2000.5 595.7
19 0.773 0.071 0.670 18.0 1.5
20 0.773 0.429 0.170 18.0 1.5
21 0.791 0.643 0.073 29.7 11.1
22 0.791 0.857 0.573 29.7 11.0
23 0.944 0.207 0.709 14.4 0.0
24 0.944 0.293 0.209 14.4 0.0
